data_4330001
loop_
_publ_author_name
'Alexander E. Anderson'
'Michael P. Weberski'
'Craig C. McLauchlan'

_publ_contact_author_address
; Department of Chemistry
  Illinois State University
  Campus Box 4160
  Normal, IL 61790-4160, USA
;
_publ_contact_author_email mclauchlan@ilstu.edu
_publ_contact_author_fax +(309)438-5538
_publ_contact_author_name 'Craig C. McLauchlan'
_publ_contact_author_phone +(309)438-7019
_publ_section_title
;
 Phosph(on/in)ate-Bridged Vanadium(IV) Dimers: Synthesis and
 Characterization
;
_journal_name_full 'Inorganic Chemistry'
_journal_page_first 8719
_journal_page_last 8728
_journal_paper_doi 10.1021/ic3002306
_journal_volume 51
_journal_year 2012
_chemical_formula_sum 'C46 H82 Co2 O26 P8 V2'
_chemical_formula_weight 1518.11
_chemical_name_systematic
; 
 ? 
;
_space_group_IT_number 4
_symmetry_cell_setting monoclinic
_symmetry_space_group_name_Hall 'P 2yb'
_symmetry_space_group_name_H-M 'P 1 21 1'
_atom_sites_solution_hydrogens geom
_atom_sites_solution_primary direct
_atom_sites_solution_secondary difmap
_audit_creation_method SHELXL-97
_cell_angle_alpha 90.00
_cell_angle_beta 95.684(15)
_cell_angle_gamma 90.00
_cell_formula_units_Z 4
_cell_length_a 12.2986(12)
_cell_length_b 25.4641(24)
_cell_length_c 20.5721(20)
_cell_measurement_reflns_used 9769
_cell_measurement_temperature 173(2)
_cell_measurement_theta_max 30.372
_cell_measurement_theta_min 2.174
_cell_volume 6410.9(11)
_computing_cell_refinement 'Apex2 v2008.2-4'
_computing_data_collection 'Apex2 v2008.2-4 (Bruker, 2008)'
_computing_data_reduction 'Apex2 v2008.2-4'
_computing_molecular_graphics 'SHELXTL 6.14'
_computing_publication_material 'SHELXTL 6.14'
_computing_structure_refinement 'SHELXTL 6.14 (Sheldrick, 1997)'
_computing_structure_solution 'SIR2002 (Giacovazzo et al, 2003)'
_diffrn_ambient_temperature 173(2)
_diffrn_measured_fraction_theta_full 0.996
_diffrn_measured_fraction_theta_max 0.996
_diffrn_measurement_device_type 'Bruker AXS SMART APEX CCD diffractometer'
_diffrn_measurement_method '\w scans'
_diffrn_radiation_monochromator graphite
_diffrn_radiation_source 'fine-focus sealed tube'
_diffrn_radiation_type MoK\a
_diffrn_radiation_wavelength 0.71073
_diffrn_reflns_av_R_equivalents 0.0365
_diffrn_reflns_av_sigmaI/netI 0.0679
_diffrn_reflns_limit_h_max 15
_diffrn_reflns_limit_h_min -15
_diffrn_reflns_limit_k_max 33
_diffrn_reflns_limit_k_min -32
_diffrn_reflns_limit_l_max 26
_diffrn_reflns_limit_l_min -26
_diffrn_reflns_number 48531
_diffrn_reflns_theta_full 27.48
_diffrn_reflns_theta_max 27.48
_diffrn_reflns_theta_min 0.99
_diffrn_standards_decay_% none
_diffrn_standards_number 0
_exptl_absorpt_coefficient_mu 1.068
_exptl_absorpt_correction_T_max 0.7461
_exptl_absorpt_correction_T_min 0.5890
_exptl_absorpt_correction_type multi-scan
_exptl_absorpt_process_details 'Apex2 v2008.2-2 (Bruker, 2008)'
_exptl_crystal_colour green
_exptl_crystal_density_diffrn 1.573
_exptl_crystal_description plate
_exptl_crystal_F_000 3142
_exptl_crystal_size_max 0.500
_exptl_crystal_size_mid 0.310
_exptl_crystal_size_min 0.140
_refine_diff_density_max 1.370
_refine_diff_density_min -0.626
_refine_diff_density_rms 0.120
_refine_ls_abs_structure_details 'Flack H D (1983), Acta Cryst. A39, 876-881'
_refine_ls_abs_structure_Flack 0.528(13)
_refine_ls_extinction_method none
_refine_ls_goodness_of_fit_ref 1.024
_refine_ls_hydrogen_treatment constr
_refine_ls_matrix_type full
_refine_ls_number_parameters 1514
_refine_ls_number_reflns 28302
_refine_ls_number_restraints 61
_refine_ls_restrained_S_all 1.023
_refine_ls_R_factor_all 0.0777
_refine_ls_R_factor_gt 0.0582
_refine_ls_shift/su_max 0.001
_refine_ls_shift/su_mean 0.000
_refine_ls_structure_factor_coef Fsqd
_refine_ls_weighting_details 'calc w=1/[\s^2^(Fo^2^)+(0.0599P)^2^+14.0785P] where P=(Fo^2^+2Fc^2^)/3'
_refine_ls_weighting_scheme calc
_refine_ls_wR_factor_gt 0.1345
_refine_ls_wR_factor_ref 0.1498
_reflns_number_gt 22866
_reflns_number_total 28302
_reflns_threshold_expression >2sigma(I)
_cod_data_source_file ic3002306_si_002_3.cif
_cod_data_source_block 5isu143
_cod_original_cell_volume 6411(1)
_cod_original_sg_symbol_H-M 'P 21'
_cod_database_code 4330001

loop_
_symmetry_equiv_pos_as_xyz
'x, y, z'
'-x, y+1/2, -z'

loop_
_atom_site_label
_atom_site_type_symbol
_atom_site_fract_x
_atom_site_fract_y
_atom_site_fract_z
_atom_site_U_iso_or_equiv
_atom_site_adp_type
_atom_site_occupancy
_atom_site_symmetry_multiplicity
_atom_site_calc_flag
_atom_site_refinement_flags
Co1 Co 1.08377(7) 0.28709(3) -0.23987(4) 0.01982(17) Uani 1 1 d .
Co2 Co 0.69010(7) 0.68117(3) -0.50637(4) 0.02209(18) Uani 1 1 d .
Co3 Co 0.56676(7) 0.29450(3) 0.27616(4) 0.02204(18) Uani 1 1 d .
Co4 Co 0.20111(6) 0.68121(3) -0.02187(4) 0.01737(16) Uani 1 1 d .
V1 V 1.01904(8) 0.44261(4) -0.26949(5) 0.0191(2) Uani 1 1 d .
V2 V 0.75858(8) 0.52758(4) -0.46505(5) 0.0173(2) Uani 1 1 d .
V3 V 0.49163(7) 0.44439(4) 0.22352(5) 0.01592(19) Uani 1 1 d .
V4 V 0.26369(7) 0.52622(4) 0.01633(4) 0.01393(19) Uani 1 1 d .
P1 P 1.19956(13) 0.34799(6) -0.25734(8) 0.0215(3) Uani 1 1 d .
P2 P 0.97735(14) 0.31247(6) -0.32310(8) 0.0228(3) Uani 1 1 d .
P3 P 1.00622(13) 0.33916(6) -0.17606(7) 0.0200(3) Uani 1 1 d .
P4 P 0.76470(13) 0.46865(6) -0.31977(8) 0.0208(3) Uani 1 1 d .
P5 P 1.01241(12) 0.50325(6) -0.41562(7) 0.0179(3) Uani 1 1 d .
P6 P 0.79953(16) 0.65895(7) -0.42259(8) 0.0290(4) Uani 1 1 d .
P7 P 0.57731(13) 0.62064(7) -0.48363(9) 0.0264(4) Uani 1 1 d .
P8 P 0.76827(12) 0.62609(6) -0.56736(7) 0.0169(3) Uani 1 1 d .
P9 P 0.67647(13) 0.35709(7) 0.25545(8) 0.0247(4) Uani 1 1 d .
P10 P 0.47338(12) 0.34936(6) 0.32855(7) 0.0191(3) Uani 1 1 d .
P11 P 0.46214(13) 0.31178(6) 0.18831(8) 0.0193(3) Uani 1 1 d .
P12 P 0.24786(11) 0.46836(6) 0.16191(7) 0.0158(3) Uani 1 1 d .
P13 P 0.50677(11) 0.49746(6) 0.07721(7) 0.0143(3) Uani 1 1 d .
P14 P 0.08539(12) 0.62169(6) -0.00099(7) 0.0176(3) Uani 1 1 d .
P15 P 0.30688(12) 0.65779(6) 0.06316(7) 0.0178(3) Uani 1 1 d .
P16 P 0.28250(11) 0.62699(6) -0.08150(7) 0.0151(3) Uani 1 1 d .
O1P O 1.1541(3) 0.40007(16) -0.2820(2) 0.0224(9) Uani 1 1 d .
O1B O 1.2783(4) 0.32584(18) -0.3088(2) 0.0317(11) Uani 1 1 d .
O1T O 1.0776(4) 0.49079(17) -0.2330(2) 0.0278(10) Uani 1 1 d .
O1A O 1.2853(4) 0.35778(17) -0.1960(2) 0.0301(10) Uani 1 1 d .
O2T O 0.6996(3) 0.47717(16) -0.4971(2) 0.0248(9) Uani 1 1 d .
O2B O 1.0300(4) 0.30347(18) -0.3906(2) 0.0351(11) Uani 1 1 d .
O2A O 0.8777(4) 0.27169(17) -0.3313(2) 0.0345(12) Uani 1 1 d .
O2P O 0.9329(3) 0.36806(16) -0.3215(2) 0.0229(9) Uani 1 1 d .
O3P O 0.9968(4) 0.39662(15) -0.19195(19) 0.0222(9) Uani 1 1 d .
O3B O 1.0724(4) 0.33178(17) -0.1063(2) 0.0277(10) Uani 1 1 d .
O3A O 0.8896(4) 0.31875(17) -0.1604(2) 0.0272(10) Uani 1 1 d .
O3T O 0.5466(4) 0.49629(17) 0.2531(2) 0.0268(10) Uani 1 1 d .
O4T O 0.2048(3) 0.47665(16) -0.0186(2) 0.0213(9) Uani 1 1 d .
O4TP O 0.7452(4) 0.41334(18) -0.3528(2) 0.0291(10) Uani 1 1 d .
H4TA H 0.8019 0.3950 -0.3457 0.044 Uiso 1 1 calc R
O4 O 0.8649(3) 0.46647(16) -0.2699(2) 0.0226(9) Uani 1 1 d .
O5T O 1.0311(4) 0.56040(17) -0.3886(2) 0.0300(10) Uani 1 1 d .
H5TA H 0.9740 0.5781 -0.3973 0.045 Uiso 1 1 calc R
O5 O 1.0134(4) 0.46409(17) -0.3624(2) 0.0274(10) Uani 1 1 d .
O6 O 0.7661(4) 0.51101(17) -0.3700(2) 0.0301(11) Uani 1 1 d .
O6P O 0.8454(4) 0.60377(16) -0.4225(2) 0.0254(10) Uani 1 1 d .
O6B O 0.9004(5) 0.69932(19) -0.4136(3) 0.0499(16) Uani 1 1 d .
O6A O 0.7411(5) 0.6674(2) -0.3570(2) 0.0475(15) Uani 1 1 d .
O7 O 0.9149(3) 0.50388(16) -0.46484(18) 0.0184(8) Uani 1 1 d .
O7P O 0.6235(4) 0.57031(17) -0.4537(2) 0.0295(10) Uani 1 1 d .
O7B O 0.4958(4) 0.64488(18) -0.4357(2) 0.0344(11) Uani 1 1 d .
O7A O 0.4948(4) 0.60775(19) -0.5453(2) 0.0369(12) Uani 1 1 d .
O8P O 0.7751(3) 0.56821(16) -0.54836(19) 0.0197(9) Uani 1 1 d .
O8B O 0.8877(3) 0.64491(17) -0.5812(2) 0.0252(10) Uani 1 1 d .
O8A O 0.7055(4) 0.63102(17) -0.6380(2) 0.0274(10) Uani 1 1 d .
O9P O 0.6297(3) 0.40334(16) 0.2160(2) 0.0195(9) Uani 1 1 d .
O9B O 0.7743(4) 0.33456(19) 0.2187(3) 0.0390(13) Uani 1 1 d .
O9A O 0.7389(4) 0.3786(2) 0.3226(2) 0.0417(14) Uani 1 1 d .
O10P O 0.4777(3) 0.40687(16) 0.3092(2) 0.0219(9) Uani 1 1 d .
O10B O 0.3499(3) 0.32965(18) 0.3241(2) 0.0281(10) Uani 1 1 d .
O10A O 0.5007(4) 0.34590(18) 0.4060(2) 0.0356(12) Uani 1 1 d .
O11P O 0.4111(3) 0.36572(15) 0.18400(19) 0.0170(8) Uani 1 1 d .
O11B O 0.5307(4) 0.30173(18) 0.1271(2) 0.0296(10) Uani 1 1 d .
O11A O 0.3673(4) 0.26940(16) 0.1724(2) 0.0280(10) Uani 1 1 d .
O12 O 0.3334(3) 0.46690(16) 0.21910(19) 0.0183(8) Uani 1 1 d .
O12T O 0.2330(3) 0.41210(17) 0.1313(2) 0.0236(9) Uani 1 1 d .
H12A H 0.2864 0.3932 0.1450 0.035 Uiso 1 1 calc R
O13T O 0.5267(3) 0.55369(16) 0.1079(2) 0.0208(9) Uani 1 1 d .
H13A H 0.4723 0.5729 0.0970 0.031 Uiso 1 1 calc R
O13 O 0.4878(3) 0.45694(16) 0.12748(19) 0.0191(8) Uani 1 1 d .
O14 O 0.2650(3) 0.50820(16) 0.10981(19) 0.0189(8) Uani 1 1 d .
O14B O 0.0113(3) 0.64785(16) 0.0500(2) 0.0216(9) Uani 1 1 d .
O14A O -0.0042(3) 0.61100(16) -0.0603(2) 0.0231(9) Uani 1 1 d .
O14P O 0.1278(3) 0.56951(16) 0.02589(19) 0.0179(8) Uani 1 1 d .
O15P O 0.3466(3) 0.60185(15) 0.06519(18) 0.0158(8) Uani 1 1 d .
O15 O 0.4205(3) 0.50201(15) 0.02049(18) 0.0145(8) Uani 1 1 d .
O15B O 0.4100(3) 0.69681(17) 0.0704(2) 0.0279(10) Uani 1 1 d .
O15A O 0.2566(4) 0.67043(17) 0.1300(2) 0.0270(10) Uani 1 1 d .
O16B O 0.4042(3) 0.64635(16) -0.0916(2) 0.0220(9) Uani 1 1 d .
O16P O 0.2875(3) 0.56935(14) -0.06428(18) 0.0148(8) Uani 1 1 d .
O16A O 0.2253(3) 0.63255(16) -0.15423(18) 0.0206(8) Uani 1 1 d .
C1P C 0.2565(5) 0.5965(2) -0.2034(3) 0.0275(14) Uani 1 1 d .
H1PA H 0.2463 0.5598 -0.1891 0.033 Uiso 1 1 calc R
H1PB H 0.3345 0.6015 -0.2099 0.033 Uiso 1 1 calc R
C1N C 0.0043(5) 0.5662(2) -0.1045(3) 0.0239(13) Uani 1 1 d .
H1NA H -0.0081 0.5329 -0.0817 0.029 Uiso 1 1 calc R
H1NB H 0.0777 0.5651 -0.1203 0.029 Uiso 1 1 calc R
C1O C 0.2062(6) 0.6312(3) 0.1670(3) 0.0374(16) Uani 1 1 d .
H1OA H 0.1313 0.6426 0.1742 0.045 Uiso 1 1 calc R
H1OB H 0.2006 0.5979 0.1421 0.045 Uiso 1 1 calc R
C1J C 0.5781(7) 0.3767(3) 0.4441(4) 0.0428(18) Uani 1 1 d .
H1JA H 0.5630 0.4144 0.4357 0.051 Uiso 1 1 calc R
H1JB H 0.6523 0.3689 0.4319 0.051 Uiso 1 1 calc R
C1K C 0.2615(5) 0.2714(3) 0.1971(3) 0.0316(15) Uani 1 1 d .
H1KA H 0.2345 0.3080 0.1967 0.038 Uiso 1 1 calc R
H1KB H 0.2667 0.2582 0.2426 0.038 Uiso 1 1 calc R
C1I C 0.7523(5) 0.4359(3) 0.3376(3) 0.0358(16) Uani 1 1 d .
H1IA H 0.6853 0.4500 0.3542 0.043 Uiso 1 1 calc R
H1IB H 0.7661 0.4555 0.2977 0.043 Uiso 1 1 calc R
C1H C 0.7291(6) 0.5960(3) -0.6904(3) 0.0288(14) Uani 1 1 d .
H1HA H 0.7170 0.5592 -0.6774 0.035 Uiso 1 1 calc R
H1HB H 0.8067 0.5997 -0.6986 0.035 Uiso 1 1 calc R
C1G C 0.4976(6) 0.5583(3) -0.5801(4) 0.0387(17) Uani 1 1 d .
H1GA H 0.4862 0.5286 -0.5506 0.046 Uiso 1 1 calc R
H1GB H 0.5691 0.5538 -0.5977 0.046 Uiso 1 1 calc R
C1A C 1.2810(5) 0.4025(3) -0.1530(3) 0.0295(14) Uani 1 1 d .
H1AA H 1.2101 0.4034 -0.1340 0.035 Uiso 1 1 calc R
H1AB H 1.2890 0.4355 -0.1775 0.035 Uiso 1 1 calc R
C1C C 0.7900(6) 0.3391(3) -0.1928(4) 0.0384(17) Uani 1 1 d .
H1CA H 0.7625 0.3153 -0.2288 0.046 Uiso 1 1 calc R
H1CB H 0.8034 0.3740 -0.2116 0.046 Uiso 1 1 calc R
C1 C 1.1816(6) 0.2386(3) -0.1782(4) 0.0350(16) Uani 1 1 d .
H1A H 1.2362 0.2503 -0.1418 0.042 Uiso 1 1 calc R
C1B C 0.7943(9) 0.2770(4) -0.3843(6) 0.084(4) Uani 1 1 d .
H1BA H 0.8234 0.2682 -0.4262 0.101 Uiso 1 1 calc R
H1BB H 0.7663 0.3134 -0.3869 0.101 Uiso 1 1 calc R
C1F C 0.7770(7) 0.6347(4) -0.2985(4) 0.057(2) Uani 1 1 d .
H1FA H 0.8140 0.6024 -0.3115 0.068 Uiso 1 1 calc R
H1FB H 0.8280 0.6546 -0.2674 0.068 Uiso 1 1 calc R
C2J C 0.5726(6) 0.3650(3) 0.5141(3) 0.0318(16) Uani 1 1 d .
H2JA H 0.6266 0.3864 0.5405 0.048 Uiso 1 1 calc R
H2JB H 0.5884 0.3277 0.5222 0.048 Uiso 1 1 calc R
H2JC H 0.4993 0.3731 0.5260 0.048 Uiso 1 1 calc R
C2N C -0.0815(6) 0.5741(3) -0.1604(3) 0.0377(17) Uani 1 1 d .
H2NA H -0.0789 0.5449 -0.1914 0.057 Uiso 1 1 calc R
H2NB H -0.0681 0.6072 -0.1825 0.057 Uiso 1 1 calc R
H2NC H -0.1536 0.5752 -0.1441 0.057 Uiso 1 1 calc R
C2P C 0.1858(7) 0.6069(3) -0.2667(3) 0.0393(18) Uani 1 1 d .
H2PA H 0.2058 0.5824 -0.3004 0.059 Uiso 1 1 calc R
H2PB H 0.1972 0.6430 -0.2809 0.059 Uiso 1 1 calc R
H2PC H 0.1088 0.6019 -0.2599 0.059 Uiso 1 1 calc R
C2K C 0.1849(6) 0.2376(3) 0.1537(3) 0.0364(16) Uani 1 1 d .
H2KA H 0.1123 0.2381 0.1695 0.055 Uiso 1 1 calc R
H2KB H 0.2124 0.2014 0.1544 0.055 Uiso 1 1 calc R
H2KC H 0.1800 0.2511 0.1089 0.055 Uiso 1 1 calc R
C2I C 0.8479(5) 0.4410(4) 0.3886(4) 0.047(2) Uani 1 1 d .
H2IA H 0.8593 0.4781 0.3999 0.070 Uiso 1 1 calc R
H2IB H 0.9135 0.4269 0.3714 0.070 Uiso 1 1 calc R
H2IC H 0.8332 0.4212 0.4276 0.070 Uiso 1 1 calc R
C2O C 0.2681(9) 0.6227(5) 0.2289(4) 0.089(4) Uani 1 1 d .
H2OA H 0.2321 0.5959 0.2533 0.134 Uiso 1 1 calc R
H2OB H 0.2728 0.6556 0.2538 0.134 Uiso 1 1 calc R
H2OC H 0.3419 0.6108 0.2218 0.134 Uiso 1 1 calc R
C2 C 1.0695(6) 0.2269(3) -0.1730(3) 0.0340(17) Uani 1 1 d .
H2A H 1.0311 0.2289 -0.1324 0.041 Uiso 1 1 calc R
C2C C 0.7066(6) 0.3437(3) -0.1440(4) 0.0424(19) Uani 1 1 d .
H2CA H 0.6382 0.3577 -0.1658 0.064 Uiso 1 1 calc R
H2CB H 0.7342 0.3675 -0.1087 0.064 Uiso 1 1 calc R
H2CC H 0.6932 0.3090 -0.1259 0.064 Uiso 1 1 calc R
C2A C 1.3739(6) 0.3967(3) -0.0995(3) 0.0405(18) Uani 1 1 d .
H2AA H 1.3731 0.4263 -0.0692 0.061 Uiso 1 1 calc R
H2AB H 1.4436 0.3962 -0.1189 0.061 Uiso 1 1 calc R
H2AC H 1.3653 0.3637 -0.0759 0.061 Uiso 1 1 calc R
C2B C 0.7023(8) 0.2384(4) -0.3706(6) 0.095(4) Uani 1 1 d .
H2BA H 0.6426 0.2408 -0.4057 0.143 Uiso 1 1 calc R
H2BB H 0.6749 0.2474 -0.3288 0.143 Uiso 1 1 calc R
H2BC H 0.7311 0.2025 -0.3684 0.143 Uiso 1 1 calc R
C2H C 0.6579(6) 0.6081(3) -0.7515(3) 0.0389(18) Uani 1 1 d .
H2HA H 0.6744 0.5837 -0.7860 0.058 Uiso 1 1 calc R
H2HB H 0.6714 0.6442 -0.7652 0.058 Uiso 1 1 calc R
H2HC H 0.5811 0.6044 -0.7434 0.058 Uiso 1 1 calc R
C2G C 0.4078(7) 0.5604(4) -0.6346(4) 0.057(2) Uani 1 1 d .
H2GA H 0.4058 0.5273 -0.6590 0.085 Uiso 1 1 calc R
H2GB H 0.4208 0.5896 -0.6639 0.085 Uiso 1 1 calc R
H2GC H 0.3377 0.5656 -0.6165 0.085 Uiso 1 1 calc R
C2F C 0.6775(9) 0.6219(4) -0.2692(5) 0.071(3) Uani 1 1 d .
H2FA H 0.6955 0.6002 -0.2303 0.106 Uiso 1 1 calc R
H2FB H 0.6278 0.6025 -0.3008 0.106 Uiso 1 1 calc R
H2FC H 0.6420 0.6544 -0.2568 0.106 Uiso 1 1 calc R
C3P C 0.5020(5) 0.6203(3) -0.0633(3) 0.0292(14) Uani 1 1 d .
H3PA H 0.4875 0.5825 -0.0574 0.035 Uiso 1 1 calc R
H3PB H 0.5259 0.6357 -0.0200 0.035 Uiso 1 1 calc R
C3O C 0.4937(6) 0.6903(3) 0.1243(3) 0.0363(16) Uani 1 1 d .
H3OA H 0.5659 0.6866 0.1073 0.044 Uiso 1 1 calc R
H3OB H 0.4794 0.6580 0.1488 0.044 Uiso 1 1 calc R
C3N C -0.0822(5) 0.6200(3) 0.0699(3) 0.0297(14) Uani 1 1 d .
H3NA H -0.0802 0.6207 0.1181 0.036 Uiso 1 1 calc R
H3NB H -0.0796 0.5829 0.0558 0.036 Uiso 1 1 calc R
C3K C 0.4876(7) 0.3171(3) 0.0618(3) 0.0431(18) Uani 1 1 d .
H3KA H 0.5475 0.3300 0.0373 0.052 Uiso 1 1 calc R
H3KB H 0.4339 0.3458 0.0641 0.052 Uiso 1 1 calc R
C3I C 0.8618(7) 0.3701(3) 0.2038(5) 0.068(3) Uani 1 1 d .
H3IA H 0.8313 0.3964 0.1715 0.082 Uiso 1 1 calc R
H3IB H 0.8885 0.3893 0.2442 0.082 Uiso 1 1 calc R
C3J C 0.2675(6) 0.3657(4) 0.3426(5) 0.065(3) Uani 1 1 d .
H3JA H 0.2842 0.4011 0.3542 0.078 Uiso 1 1 calc R
C3 C 1.0230(6) 0.2107(2) -0.2360(3) 0.0284(15) Uani 1 1 d .
H3A H 0.9456 0.1996 -0.2478 0.034 Uiso 1 1 calc R
C3C C 1.0497(6) 0.3637(3) -0.0509(3) 0.0350(16) Uani 1 1 d .
H3CA H 1.0641 0.4011 -0.0602 0.042 Uiso 1 1 calc R
H3CB H 0.9717 0.3602 -0.0435 0.042 Uiso 1 1 calc R
C3A C 1.3642(6) 0.3594(3) -0.3300(3) 0.0337(16) Uani 1 1 d .
H3AA H 1.3580 0.3604 -0.3783 0.040 Uiso 1 1 calc R
H3AB H 1.3540 0.3957 -0.3142 0.040 Uiso 1 1 calc R
C3B C 1.0654(8) 0.3463(3) -0.4287(3) 0.053(2) Uani 1 1 d .
H3BA H 1.1425 0.3411 -0.4371 0.064 Uiso 1 1 calc R
H3BB H 1.0602 0.3797 -0.4045 0.064 Uiso 1 1 calc R
C3G C 0.4104(6) 0.6123(3) -0.4120(4) 0.0355(16) Uani 1 1 d .
H3GA H 0.4101 0.6170 -0.3642 0.043 Uiso 1 1 calc R
H3GB H 0.4250 0.5749 -0.4206 0.043 Uiso 1 1 calc R
C3H C 0.9866(7) 0.6245(5) -0.5526(5) 0.080(4) Uani 1 1 d .
H3HA H 0.9770 0.5869 -0.5423 0.096 Uiso 1 1 calc R
H3HB H 1.0083 0.6432 -0.5112 0.096 Uiso 1 1 calc R
C3F C 0.9959(12) 0.6923(4) -0.3667(7) 0.120(6) Uani 1 1 d .
H3FA H 0.9865 0.6601 -0.3408 0.145 Uiso 1 1 calc R
H3FB H 1.0613 0.6875 -0.3905 0.145 Uiso 1 1 calc R
C4P C 0.5887(5) 0.6276(3) -0.1084(4) 0.0392(18) Uani 1 1 d .
H4PA H 0.6562 0.6105 -0.0899 0.059 Uiso 1 1 calc R
H4PB H 0.6022 0.6651 -0.1141 0.059 Uiso 1 1 calc R
H4PC H 0.5647 0.6118 -0.1509 0.059 Uiso 1 1 calc R
C4O C 0.4952(7) 0.7366(3) 0.1689(4) 0.053(2) Uani 1 1 d .
H4OA H 0.5514 0.7315 0.2056 0.080 Uiso 1 1 calc R
H4OB H 0.4236 0.7402 0.1856 0.080 Uiso 1 1 calc R
H4OC H 0.5115 0.7684 0.1450 0.080 Uiso 1 1 calc R
C4I C 0.9500(6) 0.3452(3) 0.1794(5) 0.055(2) Uani 1 1 d .
H4IA H 1.0063 0.3713 0.1723 0.082 Uiso 1 1 calc R
H4IB H 0.9254 0.3281 0.1379 0.082 Uiso 1 1 calc R
H4IC H 0.9803 0.3189 0.2108 0.082 Uiso 1 1 calc R
C4J C 0.1691(9) 0.3467(6) 0.3424(8) 0.119(6) Uani 1 1 d .
H4JA H 0.1193 0.3745 0.3540 0.179 Uiso 1 1 calc R
H4JB H 0.1692 0.3181 0.3743 0.179 Uiso 1 1 calc R
H4JC H 0.1446 0.3333 0.2988 0.179 Uiso 1 1 calc R
C4N C -0.1867(6) 0.6452(3) 0.0400(4) 0.047(2) Uani 1 1 d .
H4NA H -0.2494 0.6258 0.0536 0.071 Uiso 1 1 calc R
H4NB H -0.1885 0.6444 -0.0077 0.071 Uiso 1 1 calc R
H4NC H -0.1898 0.6817 0.0548 0.071 Uiso 1 1 calc R
C4K C 0.4312(7) 0.2684(3) 0.0261(4) 0.049(2) Uani 1 1 d .
H4KA H 0.4007 0.2787 -0.0178 0.074 Uiso 1 1 calc R
H4KB H 0.3723 0.2557 0.0509 0.074 Uiso 1 1 calc R
H4KC H 0.4852 0.2405 0.0231 0.074 Uiso 1 1 calc R
C4 C 1.1050(5) 0.2127(2) -0.2784(3) 0.0262(14) Uani 1 1 d .
H4A H 1.0956 0.2034 -0.3259 0.031 Uiso 1 1 calc R
C4A C 1.4724(6) 0.3410(3) -0.3057(4) 0.0435(19) Uani 1 1 d .
H4AA H 1.5276 0.3648 -0.3205 0.065 Uiso 1 1 calc R
H4AB H 1.4837 0.3056 -0.3224 0.065 Uiso 1 1 calc R
H4AC H 1.4790 0.3403 -0.2579 0.065 Uiso 1 1 calc R
C4C C 1.1172(7) 0.3474(3) 0.0067(3) 0.048(2) Uani 1 1 d .
H4CA H 1.1014 0.3692 0.0438 0.072 Uiso 1 1 calc R
H4CB H 1.1944 0.3512 -0.0006 0.072 Uiso 1 1 calc R
H4CC H 1.1020 0.3105 0.0161 0.072 Uiso 1 1 calc R
C4B C 0.9940(10) 0.3487(6) -0.4923(5) 0.101(5) Uani 1 1 d .
H4BA H 1.0176 0.3779 -0.5186 0.152 Uiso 1 1 calc R
H4BB H 0.9179 0.3542 -0.4837 0.152 Uiso 1 1 calc R
H4BC H 1.0001 0.3157 -0.5162 0.152 Uiso 1 1 calc R
C4H C 1.0743(6) 0.6300(4) -0.5969(5) 0.057(3) Uani 1 1 d .
H4HA H 1.1435 0.6173 -0.5748 0.086 Uiso 1 1 calc R
H4HB H 1.0819 0.6671 -0.6086 0.086 Uiso 1 1 calc R
H4HC H 1.0554 0.6093 -0.6366 0.086 Uiso 1 1 calc R
C4G C 0.3009(6) 0.6277(3) -0.4459(4) 0.047(2) Uani 1 1 d .
H4GA H 0.2438 0.6058 -0.4298 0.070 Uiso 1 1 calc R
H4GB H 0.3013 0.6226 -0.4931 0.070 Uiso 1 1 calc R
H4GC H 0.2864 0.6647 -0.4369 0.070 Uiso 1 1 calc R
C4F C 1.0122(12) 0.7358(5) -0.3239(7) 0.130(6) Uani 1 1 d .
H4FA H 1.0777 0.7299 -0.2936 0.195 Uiso 1 1 calc R
H4FB H 0.9486 0.7398 -0.2991 0.195 Uiso 1 1 calc R
H4FC H 1.0215 0.7677 -0.3494 0.195 Uiso 1 1 calc R
C5 C 1.2028(6) 0.2296(2) -0.2436(4) 0.0316(15) Uani 1 1 d .
H5A H 1.2748 0.2340 -0.2617 0.038 Uiso 1 1 calc R
C6 C 0.7161(7) 0.7428(3) -0.5699(4) 0.0364(17) Uani 1 1 d U
H6A H 0.7665 0.7424 -0.6052 0.044 Uiso 1 1 calc R
C7 C 0.7420(6) 0.7593(3) -0.5059(4) 0.0335(16) Uani 1 1 d U
H7A H 0.8151 0.7724 -0.4871 0.040 Uiso 1 1 calc R
C8 C 0.6475(6) 0.7540(3) -0.4711(4) 0.0369(17) Uani 1 1 d U
H8A H 0.6419 0.7635 -0.4244 0.044 Uiso 1 1 calc R
C9 C 0.5638(6) 0.7353(3) -0.5153(4) 0.0342(17) Uani 1 1 d U
H9A H 0.4870 0.7284 -0.5054 0.041 Uiso 1 1 calc R
C10 C 0.6053(7) 0.7263(3) -0.5761(4) 0.044(2) Uani 1 1 d U
H10A H 0.5629 0.7133 -0.6169 0.052 Uiso 1 1 calc R
C11 C 0.6085(6) 0.2474(3) 0.3572(4) 0.0380(17) Uani 1 1 d U
H11A H 0.6036 0.2591 0.4032 0.046 Uiso 1 1 calc R
C12 C 0.6975(7) 0.2542(3) 0.3252(4) 0.047(2) Uani 1 1 d U
H12B H 0.7683 0.2700 0.3437 0.056 Uiso 1 1 calc R
C13 C 0.6753(6) 0.2345(3) 0.2633(4) 0.0370(17) Uani 1 1 d U
H13B H 0.7280 0.2338 0.2293 0.044 Uiso 1 1 calc R
C14 C 0.5653(8) 0.2154(3) 0.2544(4) 0.056(3) Uani 1 1 d U
H14A H 0.5278 0.1976 0.2149 0.067 Uiso 1 1 calc R
C15 C 0.5215(6) 0.2250(3) 0.3179(4) 0.0328(16) Uani 1 1 d U
H15A H 0.4478 0.2153 0.3308 0.039 Uiso 1 1 calc R
C16 C 0.2378(6) 0.7457(2) -0.0799(3) 0.0278(14) Uani 1 1 d .
H16A H 0.2975 0.7474 -0.1095 0.033 Uiso 1 1 calc R
C17 C 0.1292(6) 0.7282(3) -0.0972(3) 0.0312(15) Uani 1 1 d .
H17A H 0.0985 0.7158 -0.1414 0.037 Uiso 1 1 calc R
C18 C 0.0716(5) 0.7330(2) -0.0422(3) 0.0281(15) Uani 1 1 d .
H18A H -0.0073 0.7242 -0.0406 0.034 Uiso 1 1 calc R
C19 C 0.1430(5) 0.7526(2) 0.0115(3) 0.0274(14) Uani 1 1 d .
H19A H 0.1233 0.7604 0.0565 0.033 Uiso 1 1 calc R
C20 C 0.2461(5) 0.7607(2) -0.0125(3) 0.0268(14) Uani 1 1 d .
H20A H 0.3131 0.7746 0.0134 0.032 Uiso 1 1 calc R
C40 C 0.6499(5) 0.4804(2) -0.2746(3) 0.0279(14) Uani 1 1 d .
C41 C 0.5523(6) 0.4950(3) -0.3054(4) 0.0382(17) Uani 1 1 d .
H41A H 0.5441 0.4987 -0.3516 0.046 Uiso 1 1 calc R
C42 C 0.4625(6) 0.5048(3) -0.2694(4) 0.0451(19) Uani 1 1 d .
H42A H 0.3933 0.5141 -0.2910 0.054 Uiso 1 1 calc R
C43 C 0.4776(6) 0.5006(3) -0.2015(4) 0.0439(19) Uani 1 1 d .
H43A H 0.4180 0.5075 -0.1766 0.053 Uiso 1 1 calc R
C44 C 0.5763(6) 0.4869(3) -0.1702(4) 0.0380(16) Uani 1 1 d .
H44A H 0.5854 0.4846 -0.1239 0.046 Uiso 1 1 calc R
C45 C 0.6635(5) 0.4765(3) -0.2059(3) 0.0325(15) Uani 1 1 d .
H45A H 0.7322 0.4667 -0.1842 0.039 Uiso 1 1 calc R
C50 C 1.1298(5) 0.4891(2) -0.4581(3) 0.0253(13) Uani 1 1 d .
C51 C 1.1251(6) 0.4904(3) -0.5247(4) 0.0412(18) Uani 1 1 d .
H51A H 1.0599 0.5010 -0.5500 0.049 Uiso 1 1 calc R
C52 C 1.2201(7) 0.4756(4) -0.5564(4) 0.057(2) Uani 1 1 d .
H52A H 1.2171 0.4752 -0.6027 0.069 Uiso 1 1 calc R
C53 C 1.3117(6) 0.4625(3) -0.5205(5) 0.050(2) Uani 1 1 d .
H53A H 1.3732 0.4523 -0.5421 0.060 Uiso 1 1 calc R
C54 C 1.3211(6) 0.4629(3) -0.4541(4) 0.046(2) Uani 1 1 d .
H54A H 1.3890 0.4555 -0.4297 0.055 Uiso 1 1 calc R
C55 C 1.2291(6) 0.4746(3) -0.4230(4) 0.0406(18) Uani 1 1 d .
H55A H 1.2333 0.4727 -0.3767 0.049 Uiso 1 1 calc R
C120 C 0.1185(5) 0.4840(3) 0.1895(3) 0.0265(14) Uani 1 1 d .
C121 C 0.1090(7) 0.4945(4) 0.2550(4) 0.051(2) Uani 1 1 d .
H12C H 0.1705 0.4925 0.2867 0.062 Uiso 1 1 calc R
C122 C 0.0045(8) 0.5085(4) 0.2726(5) 0.069(3) Uani 1 1 d .
H12D H -0.0052 0.5155 0.3170 0.083 Uiso 1 1 calc R
C123 C -0.0822(8) 0.5121(4) 0.2263(6) 0.065(3) Uani 1 1 d .
H12E H -0.1507 0.5227 0.2396 0.078 Uiso 1 1 calc R
C124 C -0.0757(6) 0.5009(3) 0.1606(4) 0.048(2) Uani 1 1 d .
H12F H -0.1382 0.5021 0.1295 0.057 Uiso 1 1 calc R
C125 C 0.0274(5) 0.4879(3) 0.1427(4) 0.0363(16) Uani 1 1 d .
H12G H 0.0363 0.4815 0.0981 0.044 Uiso 1 1 calc R
C130 C 0.6335(5) 0.4814(2) 0.0453(3) 0.0219(12) Uani 1 1 d .
C131 C 0.6812(6) 0.4321(3) 0.0565(4) 0.0386(17) Uani 1 1 d .
H13C H 0.6486 0.4071 0.0829 0.046 Uiso 1 1 calc R
C132 C 0.7767(6) 0.4197(3) 0.0289(4) 0.051(2) Uani 1 1 d .
H13D H 0.8093 0.3862 0.0364 0.061 Uiso 1 1 calc R
C133 C 0.8248(6) 0.4564(3) -0.0099(4) 0.0440(19) Uani 1 1 d .
H13E H 0.8893 0.4476 -0.0292 0.053 Uiso 1 1 calc R
C134 C 0.7795(6) 0.5042(3) -0.0197(4) 0.0429(18) Uani 1 1 d .
H13F H 0.8130 0.5294 -0.0453 0.051 Uiso 1 1 calc R
C135 C 0.6836(5) 0.5168(3) 0.0076(3) 0.0344(15) Uani 1 1 d .
H13G H 0.6522 0.5506 0.0001 0.041 Uiso 1 1 calc R

loop_
_atom_site_aniso_label
_atom_site_aniso_U_11
_atom_site_aniso_U_22
_atom_site_aniso_U_33
_atom_site_aniso_U_23
_atom_site_aniso_U_13
_atom_site_aniso_U_12
Co1 0.0291(4) 0.0135(4) 0.0159(4) 0.0019(3) -0.0025(3) 0.0023(3)
Co2 0.0281(4) 0.0141(4) 0.0246(4) 0.0074(3) 0.0053(3) 0.0078(3)
Co3 0.0260(4) 0.0186(4) 0.0223(4) 0.0089(3) 0.0061(3) 0.0067(3)
Co4 0.0214(4) 0.0145(4) 0.0158(4) 0.0021(3) -0.0008(3) 0.0057(3)
V1 0.0303(5) 0.0117(4) 0.0152(5) 0.0021(4) 0.0013(4) 0.0028(4)
V2 0.0209(5) 0.0130(5) 0.0186(5) 0.0053(4) 0.0042(4) 0.0037(4)
V3 0.0181(4) 0.0143(5) 0.0145(4) 0.0019(4) -0.0026(4) -0.0005(4)
V4 0.0146(4) 0.0123(4) 0.0144(4) 0.0014(4) -0.0013(3) 0.0015(3)
P1 0.0283(8) 0.0164(7) 0.0192(7) 0.0039(6) -0.0002(6) 0.0031(6)
P2 0.0341(9) 0.0145(7) 0.0179(8) -0.0023(6) -0.0072(6) 0.0052(6)
P3 0.0322(8) 0.0143(7) 0.0133(7) 0.0014(5) 0.0008(6) -0.0017(6)
P4 0.0300(8) 0.0151(7) 0.0184(7) 0.0060(6) 0.0079(6) 0.0048(6)
P5 0.0228(7) 0.0146(7) 0.0159(7) 0.0025(6) -0.0005(6) 0.0015(6)
P6 0.0503(11) 0.0163(8) 0.0195(8) 0.0000(6) -0.0020(7) 0.0122(7)
P7 0.0250(8) 0.0209(8) 0.0347(9) 0.0098(7) 0.0095(7) 0.0083(7)
P8 0.0200(7) 0.0152(7) 0.0152(7) 0.0050(6) -0.0003(6) 0.0018(6)
P9 0.0199(7) 0.0281(9) 0.0264(8) 0.0140(7) 0.0042(6) 0.0042(6)
P10 0.0211(7) 0.0218(8) 0.0139(7) 0.0012(6) -0.0006(6) -0.0015(6)
P11 0.0256(8) 0.0135(7) 0.0193(7) 0.0006(6) 0.0041(6) 0.0017(6)
P12 0.0170(7) 0.0161(7) 0.0143(7) 0.0019(6) 0.0010(5) 0.0008(5)
P13 0.0132(6) 0.0135(7) 0.0157(7) 0.0027(5) -0.0007(5) 0.0009(5)
P14 0.0167(7) 0.0197(7) 0.0159(7) 0.0015(6) -0.0013(5) 0.0067(6)
P15 0.0236(7) 0.0138(7) 0.0152(7) -0.0012(6) -0.0022(6) 0.0031(6)
P16 0.0188(7) 0.0134(7) 0.0124(7) 0.0008(5) -0.0018(5) 0.0013(5)
O1P 0.027(2) 0.020(2) 0.020(2) 0.0049(16) 0.0039(17) 0.0032(17)
O1B 0.036(3) 0.028(3) 0.032(3) 0.005(2) 0.010(2) 0.005(2)
O1T 0.043(3) 0.014(2) 0.025(2) 0.0025(17) 0.000(2) -0.0021(18)
O1A 0.038(3) 0.021(2) 0.029(2) -0.0030(19) -0.006(2) -0.0028(19)
O2T 0.021(2) 0.018(2) 0.035(2) 0.0065(19) 0.0009(18) -0.0002(16)
O2B 0.070(3) 0.018(2) 0.017(2) -0.0039(18) -0.001(2) 0.012(2)
O2A 0.038(3) 0.019(2) 0.041(3) -0.002(2) -0.022(2) -0.0047(19)
O2P 0.031(2) 0.019(2) 0.017(2) -0.0007(17) -0.0082(17) 0.0082(17)
O3P 0.039(2) 0.013(2) 0.014(2) -0.0013(15) 0.0025(17) 0.0023(17)
O3B 0.042(3) 0.026(2) 0.014(2) 0.0000(17) 0.0026(18) 0.0031(19)
O3A 0.033(2) 0.023(2) 0.026(2) 0.0038(18) 0.0031(19) 0.0018(19)
O3T 0.032(2) 0.019(2) 0.028(2) 0.0005(18) -0.0038(19) -0.0086(18)
O4T 0.023(2) 0.018(2) 0.023(2) 0.0018(17) -0.0005(17) -0.0007(16)
O4TP 0.032(2) 0.024(2) 0.031(3) -0.003(2) 0.002(2) 0.0054(19)
O4 0.031(2) 0.013(2) 0.025(2) -0.0027(16) 0.0059(18) 0.0021(17)
O5T 0.037(3) 0.019(2) 0.032(3) -0.0046(19) -0.005(2) -0.0023(19)
O5 0.044(3) 0.022(2) 0.016(2) 0.0103(17) 0.0058(18) 0.019(2)
O6 0.044(3) 0.023(2) 0.025(2) 0.0102(19) 0.010(2) 0.013(2)
O6P 0.044(3) 0.013(2) 0.017(2) -0.0012(17) -0.0058(18) 0.0081(18)
O6B 0.072(4) 0.021(3) 0.048(3) -0.009(2) -0.036(3) 0.007(2)
O6A 0.086(4) 0.034(3) 0.023(3) 0.004(2) 0.009(3) 0.030(3)
O7 0.022(2) 0.020(2) 0.0127(19) -0.0018(16) -0.0017(15) 0.0040(16)
O7P 0.034(2) 0.021(2) 0.036(3) 0.011(2) 0.013(2) 0.0120(19)
O7B 0.031(3) 0.024(2) 0.051(3) 0.003(2) 0.019(2) 0.0108(19)
O7A 0.035(3) 0.030(3) 0.045(3) 0.007(2) 0.003(2) 0.006(2)
O8P 0.028(2) 0.016(2) 0.0150(19) 0.0057(16) 0.0006(16) 0.0051(16)
O8B 0.020(2) 0.025(2) 0.032(2) 0.0021(19) 0.0079(18) -0.0027(17)
O8A 0.038(3) 0.021(2) 0.022(2) 0.0045(18) -0.0045(18) 0.0005(19)
O9P 0.0139(19) 0.023(2) 0.022(2) 0.0070(17) 0.0016(16) 0.0031(16)
O9B 0.034(3) 0.033(3) 0.052(3) 0.024(2) 0.018(2) 0.016(2)
O9A 0.032(3) 0.050(3) 0.039(3) 0.029(2) -0.017(2) -0.016(2)
O10P 0.029(2) 0.021(2) 0.015(2) 0.0023(17) 0.0011(17) 0.0012(17)
O10B 0.025(2) 0.028(2) 0.033(2) -0.007(2) 0.0067(19) -0.0027(18)
O10A 0.059(3) 0.031(3) 0.015(2) 0.0090(19) -0.004(2) -0.024(2)
O11P 0.022(2) 0.014(2) 0.0141(19) 0.0015(15) -0.0033(15) 0.0007(15)
O11B 0.042(3) 0.026(2) 0.023(2) -0.0017(19) 0.0117(19) 0.002(2)
O11A 0.032(2) 0.013(2) 0.040(3) -0.0024(18) 0.009(2) -0.0073(17)
O12 0.0195(19) 0.016(2) 0.019(2) 0.0000(16) 0.0022(16) -0.0006(16)
O12T 0.023(2) 0.021(2) 0.025(2) -0.0003(18) -0.0055(17) 0.0023(17)
O13T 0.022(2) 0.017(2) 0.022(2) -0.0020(17) -0.0068(16) 0.0013(16)
O13 0.023(2) 0.019(2) 0.0147(19) 0.0086(16) -0.0004(15) 0.0046(16)
O14 0.0191(19) 0.021(2) 0.017(2) 0.0051(16) 0.0040(15) 0.0059(16)
O14B 0.018(2) 0.021(2) 0.025(2) -0.0001(17) 0.0029(17) 0.0036(16)
O14A 0.020(2) 0.023(2) 0.024(2) 0.0015(17) -0.0096(16) 0.0074(16)
O14P 0.0178(19) 0.019(2) 0.017(2) 0.0029(16) 0.0028(15) 0.0050(16)
O15P 0.0179(19) 0.0124(19) 0.0166(19) -0.0036(15) -0.0013(15) 0.0018(15)
O15 0.0162(18) 0.0138(19) 0.0126(18) 0.0014(15) -0.0030(14) 0.0057(15)
O15B 0.030(2) 0.020(2) 0.031(2) 0.0005(18) -0.0101(19) 0.0000(18)
O15A 0.040(3) 0.024(2) 0.019(2) 0.0021(17) 0.0069(18) 0.0127(19)
O16B 0.022(2) 0.016(2) 0.028(2) 0.0042(17) 0.0021(17) 0.0005(16)
O16P 0.0204(19) 0.0120(19) 0.0114(18) -0.0003(14) -0.0011(15) 0.0012(15)
O16A 0.029(2) 0.019(2) 0.0125(19) 0.0000(16) -0.0034(16) 0.0006(17)
C1P 0.041(4) 0.024(3) 0.015(3) -0.005(2) -0.007(3) 0.004(3)
C1N 0.022(3) 0.024(3) 0.025(3) -0.004(2) 0.002(2) 0.003(2)
C1O 0.042(4) 0.048(4) 0.023(3) -0.001(3) 0.008(3) 0.004(3)
C1J 0.058(5) 0.035(4) 0.034(4) -0.001(3) -0.006(4) -0.007(4)
C1K 0.025(3) 0.036(4) 0.034(4) -0.009(3) 0.003(3) 0.000(3)
C1I 0.028(3) 0.057(5) 0.021(3) -0.004(3) -0.001(3) -0.007(3)
C1H 0.043(4) 0.025(3) 0.018(3) 0.002(2) -0.001(3) 0.001(3)
C1G 0.027(4) 0.051(5) 0.039(4) -0.008(3) 0.008(3) -0.001(3)
C1A 0.036(4) 0.028(3) 0.023(3) -0.003(3) -0.004(3) 0.001(3)
C1C 0.034(4) 0.046(4) 0.034(4) 0.010(3) 0.000(3) -0.003(3)
C1 0.047(4) 0.017(3) 0.038(4) 0.009(3) -0.010(3) 0.008(3)
C1B 0.100(8) 0.038(5) 0.097(8) -0.004(5) -0.073(7) -0.002(5)
C1F 0.055(5) 0.077(7) 0.037(4) -0.010(4) 0.002(4) 0.012(5)
C2J 0.045(4) 0.029(4) 0.020(3) 0.008(3) -0.004(3) -0.012(3)
C2N 0.034(4) 0.047(4) 0.030(4) -0.013(3) -0.010(3) 0.003(3)
C2P 0.060(5) 0.033(4) 0.021(3) -0.004(3) -0.012(3) -0.014(3)
C2K 0.035(4) 0.035(4) 0.037(4) 0.002(3) -0.007(3) -0.004(3)
C2I 0.022(3) 0.076(6) 0.042(4) -0.013(4) 0.002(3) 0.000(4)
C2O 0.089(8) 0.135(11) 0.039(5) 0.030(6) -0.020(5) -0.050(8)
C2 0.063(5) 0.019(3) 0.022(3) 0.012(3) 0.015(3) 0.010(3)
C2C 0.036(4) 0.058(5) 0.033(4) 0.009(4) 0.004(3) 0.007(4)
C2A 0.042(4) 0.055(5) 0.024(3) -0.009(3) -0.001(3) 0.005(4)
C2B 0.058(6) 0.064(7) 0.150(12) -0.025(7) -0.064(7) -0.001(5)
C2H 0.060(5) 0.025(4) 0.027(4) 0.007(3) -0.019(3) -0.011(3)
C2G 0.046(5) 0.080(7) 0.042(5) -0.014(4) 0.000(4) 0.004(4)
C2F 0.091(8) 0.061(6) 0.061(6) 0.019(5) 0.011(5) -0.019(6)
C3P 0.024(3) 0.034(4) 0.029(3) 0.006(3) 0.003(3) 0.001(3)
C3O 0.037(4) 0.030(4) 0.037(4) -0.008(3) -0.017(3) 0.002(3)
C3N 0.027(3) 0.028(3) 0.035(4) -0.010(3) 0.011(3) -0.002(3)
C3K 0.059(5) 0.046(5) 0.025(4) -0.007(3) 0.008(3) 0.010(4)
C3I 0.044(5) 0.053(5) 0.114(8) 0.052(6) 0.048(5) 0.017(4)
C3J 0.027(4) 0.053(5) 0.117(9) -0.030(5) 0.019(5) 0.009(4)
C3 0.031(3) 0.012(3) 0.041(4) 0.007(3) -0.001(3) 0.000(2)
C3C 0.050(4) 0.030(4) 0.025(3) -0.011(3) 0.009(3) -0.009(3)
C3A 0.039(4) 0.030(4) 0.034(4) 0.006(3) 0.013(3) 0.003(3)
C3B 0.111(7) 0.027(4) 0.025(4) 0.005(3) 0.021(4) 0.031(4)
C3G 0.041(4) 0.031(4) 0.036(4) 0.008(3) 0.010(3) 0.005(3)
C3H 0.030(4) 0.127(10) 0.080(7) 0.075(7) -0.002(4) 0.002(5)
C3F 0.180(14) 0.051(7) 0.110(10) -0.022(7) -0.086(10) 0.003(8)
C4P 0.026(3) 0.049(5) 0.043(4) 0.022(4) 0.008(3) 0.004(3)
C4O 0.063(5) 0.039(4) 0.051(5) -0.011(4) -0.027(4) 0.005(4)
C4I 0.033(4) 0.034(4) 0.097(7) -0.002(5) 0.007(4) -0.001(3)
C4J 0.043(6) 0.162(14) 0.156(14) -0.066(12) 0.023(7) 0.008(8)
C4N 0.025(4) 0.063(5) 0.053(5) -0.026(4) -0.001(3) 0.003(3)
C4K 0.060(5) 0.049(5) 0.040(4) 0.001(4) 0.006(4) 0.006(4)
C4 0.039(4) 0.013(3) 0.025(3) 0.001(2) -0.003(3) 0.003(2)
C4A 0.040(4) 0.051(5) 0.039(4) -0.003(4) 0.002(3) 0.000(4)
C4C 0.072(6) 0.051(5) 0.018(3) -0.004(3) -0.003(3) -0.031(4)
C4B 0.090(8) 0.175(14) 0.037(5) 0.047(7) 0.001(5) 0.030(9)
C4H 0.021(4) 0.076(6) 0.076(6) 0.041(5) 0.011(4) 0.007(4)
C4G 0.036(4) 0.038(5) 0.068(6) -0.004(4) 0.007(4) -0.004(3)
C4F 0.157(14) 0.063(8) 0.148(14) 0.009(8) -0.089(11) -0.017(8)
C5 0.034(4) 0.014(3) 0.045(4) 0.008(3) -0.002(3) 0.012(3)
C6 0.058(5) 0.020(3) 0.034(4) 0.012(3) 0.013(3) 0.014(3)
C7 0.044(4) 0.016(3) 0.040(4) 0.017(3) 0.002(3) 0.000(3)
C8 0.053(4) 0.017(3) 0.040(4) 0.006(3) 0.003(3) 0.018(3)
C9 0.029(3) 0.021(3) 0.052(5) 0.014(3) 0.000(3) 0.012(3)
C10 0.070(5) 0.019(3) 0.036(4) 0.006(3) -0.022(4) 0.020(3)
C11 0.055(5) 0.022(3) 0.034(4) 0.015(3) -0.008(3) 0.007(3)
C12 0.043(4) 0.040(4) 0.056(5) 0.023(4) -0.007(4) 0.018(3)
C13 0.040(4) 0.020(3) 0.052(5) 0.008(3) 0.010(3) 0.017(3)
C14 0.115(8) 0.008(3) 0.037(4) 0.000(3) -0.034(5) 0.015(4)
C15 0.037(4) 0.016(3) 0.045(4) 0.017(3) 0.002(3) 0.001(3)
C16 0.041(4) 0.019(3) 0.025(3) 0.014(2) 0.009(3) 0.013(3)
C17 0.041(4) 0.025(3) 0.025(3) 0.003(3) -0.008(3) 0.021(3)
C18 0.021(3) 0.018(3) 0.046(4) 0.012(3) 0.002(3) 0.009(2)
C19 0.032(3) 0.020(3) 0.031(3) -0.001(3) 0.005(3) 0.012(3)
C20 0.038(4) 0.016(3) 0.027(3) 0.006(2) 0.009(3) 0.007(3)
C40 0.032(3) 0.024(3) 0.029(3) 0.007(3) 0.009(3) -0.003(3)
C41 0.030(4) 0.039(4) 0.045(4) 0.002(3) 0.001(3) 0.000(3)
C42 0.026(4) 0.043(4) 0.065(6) -0.009(4) 0.002(4) 0.005(3)
C43 0.039(4) 0.036(4) 0.059(5) -0.002(4) 0.021(4) -0.006(3)
C44 0.040(4) 0.038(4) 0.039(4) 0.002(3) 0.014(3) -0.003(3)
C45 0.029(3) 0.039(4) 0.031(4) 0.003(3) 0.012(3) -0.006(3)
C50 0.023(3) 0.022(3) 0.031(3) -0.003(3) 0.002(3) -0.006(2)
C51 0.033(4) 0.050(5) 0.042(4) -0.002(4) 0.008(3) 0.001(3)
C52 0.057(5) 0.078(7) 0.040(5) -0.008(4) 0.018(4) 0.003(5)
C53 0.035(4) 0.049(5) 0.067(6) -0.004(4) 0.008(4) -0.006(4)
C54 0.030(4) 0.054(5) 0.053(5) 0.009(4) -0.004(3) 0.007(4)
C55 0.033(4) 0.039(4) 0.050(5) -0.002(4) 0.003(3) 0.006(3)
C120 0.028(3) 0.022(3) 0.030(3) 0.007(3) 0.009(3) 0.003(2)
C121 0.044(5) 0.068(6) 0.048(5) -0.004(4) 0.028(4) -0.006(4)
C122 0.059(6) 0.094(8) 0.063(6) -0.016(6) 0.044(5) -0.013(5)
C123 0.046(5) 0.054(6) 0.103(8) -0.005(5) 0.049(6) 0.002(4)
C124 0.038(4) 0.048(5) 0.060(5) 0.020(4) 0.020(4) 0.007(4)
C125 0.025(3) 0.044(4) 0.041(4) 0.010(3) 0.010(3) 0.001(3)
C130 0.020(3) 0.022(3) 0.024(3) -0.005(2) 0.001(2) 0.000(2)
C131 0.039(4) 0.033(4) 0.047(4) 0.003(3) 0.017(3) 0.012(3)
C132 0.033(4) 0.050(5) 0.072(6) 0.002(4) 0.016(4) 0.014(4)
C133 0.028(4) 0.048(5) 0.060(5) 0.000(4) 0.024(3) 0.008(3)
C134 0.027(4) 0.052(5) 0.052(5) 0.014(4) 0.014(3) 0.002(3)
C135 0.029(3) 0.039(4) 0.035(4) 0.013(3) 0.004(3) 0.007(3)

loop_
_atom_type_symbol
_atom_type_description
_atom_type_scat_dispersion_real
_atom_type_scat_dispersion_imag
_atom_type_scat_source
C C 0.0033 0.0016 'International Tables Vol C Tables 4.2.6.8 and 6.1.1.4'
H H 0.0000 0.0000 'International Tables Vol C Tables 4.2.6.8 and 6.1.1.4'
O O 0.0106 0.0060 'International Tables Vol C Tables 4.2.6.8 and 6.1.1.4'
P P 0.1023 0.0942 'International Tables Vol C Tables 4.2.6.8 and 6.1.1.4'
V V 0.3005 0.5294 'International Tables Vol C Tables 4.2.6.8 and 6.1.1.4'
Co Co 0.3494 0.9721 'International Tables Vol C Tables 4.2.6.8 and 6.1.1.4'

loop_
_geom_angle_atom_site_label_1
_geom_angle_atom_site_label_2
_geom_angle_atom_site_label_3
_geom_angle
C1 Co1 C5 39.9(3)
C1 Co1 C2 40.2(3)
C5 Co1 C2 67.1(3)
C1 Co1 C4 66.6(3)
C5 Co1 C4 39.5(3)
C2 Co1 C4 66.6(3)
C1 Co1 C3 67.0(3)
C5 Co1 C3 66.5(3)
C2 Co1 C3 40.0(3)
C4 Co1 C3 39.2(3)
C1 Co1 P2 160.0(2)
C5 Co1 P2 124.0(2)
C2 Co1 P2 131.6(2)
C4 Co1 P2 93.41(18)
C3 Co1 P2 96.79(19)
C1 Co1 P3 105.0(2)
C5 Co1 P3 144.3(2)
C2 Co1 P3 88.80(19)
C4 Co1 P3 150.79(19)
C3 Co1 P3 111.7(2)
P2 Co1 P3 91.66(7)
C1 Co1 P1 100.2(2)
C5 Co1 P1 91.2(2)
C2 Co1 P1 137.7(2)
C4 Co1 P1 118.74(19)
C3 Co1 P1 156.8(2)
P2 Co1 P1 90.64(7)
P3 Co1 P1 89.92(7)
C10 Co2 C9 40.3(3)
C10 Co2 C8 67.3(3)
C9 Co2 C8 39.1(3)
C10 Co2 C6 40.2(3)
C9 Co2 C6 66.7(3)
C8 Co2 C6 66.9(3)
C10 Co2 C7 66.5(3)
C9 Co2 C7 66.0(3)
C8 Co2 C7 40.2(3)
C6 Co2 C7 38.8(3)
C10 Co2 P6 160.9(2)
C9 Co2 P6 130.5(2)
C8 Co2 P6 96.6(2)
C6 Co2 P6 125.2(2)
C7 Co2 P6 94.6(2)
C10 Co2 P7 105.1(3)
C9 Co2 P7 90.1(2)
C8 Co2 P7 111.9(2)
C6 Co2 P7 144.6(2)
C7 Co2 P7 152.0(2)
P6 Co2 P7 90.17(8)
C10 Co2 P8 100.5(2)
C9 Co2 P8 138.7(2)
C8 Co2 P8 157.1(2)
C6 Co2 P8 91.1(2)
C7 Co2 P8 117.8(2)
P6 Co2 P8 90.88(7)
P7 Co2 P8 89.71(7)
C13 Co3 C14 40.6(3)
C13 Co3 C15 67.9(3)
C14 Co3 C15 42.1(3)
C13 Co3 C11 64.1(3)
C14 Co3 C11 66.8(3)
C15 Co3 C11 39.4(3)
C13 Co3 C12 38.6(3)
C14 Co3 C12 67.3(3)
C15 Co3 C12 66.6(3)
C11 Co3 C12 37.7(3)
C13 Co3 P9 95.6(2)
C14 Co3 P9 132.1(3)
C15 Co3 P9 156.0(2)
C11 Co3 P9 118.4(2)
C12 Co3 P9 89.5(2)
C13 Co3 P11 112.5(2)
C14 Co3 P11 91.4(2)
C15 Co3 P11 111.1(2)
C11 Co3 P11 150.4(2)
C12 Co3 P11 150.9(3)
P9 Co3 P11 90.96(7)
C13 Co3 P10 157.6(2)
C14 Co3 P10 138.2(3)
C15 Co3 P10 99.7(2)
C11 Co3 P10 94.3(2)
C12 Co3 P10 120.0(3)
P9 Co3 P10 89.70(7)
P11 Co3 P10 89.06(6)
C18 Co4 C17 39.3(3)
C18 Co4 C19 40.1(3)
C17 Co4 C19 67.1(3)
C18 Co4 C20 66.2(3)
C17 Co4 C20 66.7(3)
C19 Co4 C20 39.6(2)
C18 Co4 C16 66.0(2)
C17 Co4 C16 39.6(3)
C19 Co4 C16 66.9(3)
C20 Co4 C16 39.8(2)
C18 Co4 P14 88.76(18)
C17 Co4 P14 108.2(2)
C19 Co4 P14 106.98(19)
C20 Co4 P14 146.42(18)
C16 Co4 P14 147.8(2)
C18 Co4 P16 132.9(2)
C17 Co4 P16 97.56(19)
C19 Co4 P16 159.15(19)
C20 Co4 P16 122.40(18)
C16 Co4 P16 92.23(18)
P14 Co4 P16 90.92(6)
C18 Co4 P15 136.6(2)
C17 Co4 P15 159.8(2)
C19 Co4 P15 99.93(19)
C20 Co4 P15 93.41(19)
C16 Co4 P15 122.0(2)
P14 Co4 P15 90.07(6)
P16 Co4 P15 90.44(6)
O1T V1 O5 102.4(2)
O1T V1 O4 98.9(2)
O5 V1 O4 88.26(17)
O1T V1 O3P 99.6(2)
O5 V1 O3P 157.98(19)
O4 V1 O3P 88.68(17)
O1T V1 O1P 97.8(2)
O5 V1 O1P 88.60(17)
O4 V1 O1P 163.31(18)
O3P V1 O1P 88.12(17)
O1T V1 O2P 178.07(19)
O5 V1 O2P 79.33(17)
O4 V1 O2P 81.96(16)
O3P V1 O2P 78.65(15)
O1P V1 O2P 81.35(16)
O1T V1 V2 104.75(16)
O5 V1 V2 37.04(12)
O4 V1 V2 51.22(12)
O3P V1 V2 135.35(13)
O1P V1 V2 124.05(12)
O2P V1 V2 77.13(10)
O2T V2 O6 102.2(2)
O2T V2 O7 98.95(19)
O6 V2 O7 89.03(17)
O2T V2 O7P 97.9(2)
O6 V2 O7P 87.65(18)
O7 V2 O7P 163.20(19)
O2T V2 O8P 98.1(2)
O6 V2 O8P 159.64(19)
O7 V2 O8P 88.80(16)
O7P V2 O8P 88.61(17)
O2T V2 O6P 177.4(2)
O6 V2 O6P 80.41(18)
O7 V2 O6P 81.23(16)
O7P V2 O6P 81.98(18)
O8P V2 O6P 79.25(16)
O2T V2 V1 101.59(16)
O6 V2 V1 37.82(13)
O7 V2 V1 51.43(11)
O7P V2 V1 124.71(13)
O8P V2 V1 137.67(12)
O6P V2 V1 80.60(10)
O3T V3 O13 102.4(2)
O3T V3 O9P 97.6(2)
O13 V3 O9P 86.84(16)
O3T V3 O12 98.8(2)
O13 V3 O12 88.97(16)
O9P V3 O12 163.59(17)
O3T V3 O10P 97.4(2)
O13 V3 O10P 160.03(18)
O9P V3 O10P 88.08(17)
O12 V3 O10P 90.50(17)
O3T V3 O11P 177.58(19)
O13 V3 O11P 79.97(15)
O9P V3 O11P 81.98(16)
O12 V3 O11P 81.67(15)
O10P V3 O11P 80.20(15)
O3T V3 V4 98.82(16)
O13 V3 V4 35.07(11)
O9P V3 V4 121.78(12)
O12 V3 V4 54.65(11)
O10P V3 V4 143.35(12)
O11P V3 V4 83.41(9)
O4T V4 O14 102.4(2)
O4T V4 O15 99.60(18)
O14 V4 O15 88.39(15)
O4T V4 O14P 97.63(19)
O14 V4 O14P 87.68(16)
O15 V4 O14P 162.77(16)
O4T V4 O16P 98.95(19)
O14 V4 O16P 158.59(17)
O15 V4 O16P 89.17(15)
O14P V4 O16P 88.39(15)
O4T V4 O15P 177.71(18)
O14 V4 O15P 79.24(16)
O15 V4 O15P 81.96(14)
O14P V4 O15P 80.82(15)
O16P V4 O15P 79.36(14)
O4T V4 V3 103.46(15)
O14 V4 V3 34.08(11)
O15 V4 V3 54.40(11)
O14P V4 V3 120.79(11)
O16P V4 V3 139.63(11)
O15P V4 V3 78.81(9)
O1P P1 O1A 109.0(3)
O1P P1 O1B 108.4(2)
O1A P1 O1B 100.6(3)
O1P P1 Co1 117.33(18)
O1A P1 Co1 112.24(19)
O1B P1 Co1 107.94(19)
O2P P2 O2A 109.5(3)
O2P P2 O2B 109.2(2)
O2A P2 O2B 100.7(3)
O2P P2 Co1 117.07(17)
O2A P2 Co1 106.76(18)
O2B P2 Co1 112.33(19)
O3P P3 O3A 108.1(2)
O3P P3 O3B 109.5(2)
O3A P3 O3B 99.8(2)
O3P P3 Co1 119.77(18)
O3A P3 Co1 112.68(18)
O3B P3 Co1 105.03(18)
O6 P4 O4 115.3(3)
O6 P4 O4TP 111.1(3)
O4 P4 O4TP 109.7(2)
O6 P4 C40 107.6(3)
O4 P4 C40 106.4(3)
O4TP P4 C40 106.2(3)
O6 P4 P5 54.77(18)
O4 P4 P5 74.21(16)
O4TP P4 P5 94.44(18)
C40 P4 P5 157.3(2)
O5 P5 O7 117.2(3)
O5 P5 O5T 111.9(3)
O7 P5 O5T 108.1(2)
O5 P5 C50 106.0(3)
O7 P5 C50 107.6(3)
O5T P5 C50 105.2(3)
O5 P5 P4 54.71(17)
O7 P5 P4 74.28(16)
O5T P5 P4 97.20(19)
C50 P5 P4 155.3(2)
O6P P6 O6A 108.7(3)
O6P P6 O6B 108.1(3)
O6A P6 O6B 102.8(3)
O6P P6 Co2 116.63(18)
O6A P6 Co2 110.0(2)
O6B P6 Co2 109.8(2)
O7P P7 O7A 109.7(3)
O7P P7 O7B 108.1(3)
O7A P7 O7B 100.6(3)
O7P P7 Co2 118.2(2)
O7A P7 Co2 110.5(2)
O7B P7 Co2 108.3(2)
O8P P8 O8A 108.8(2)
O8P P8 O8B 107.9(2)
O8A P8 O8B 100.7(2)
O8P P8 Co2 119.55(17)
O8A P8 Co2 106.04(18)
O8B P8 Co2 112.18(18)
O9P P9 O9B 106.9(2)
O9P P9 O9A 108.6(3)
O9B P9 O9A 102.3(3)
O9P P9 Co3 118.00(17)
O9B P9 Co3 110.2(2)
O9A P9 Co3 109.65(18)
O10P P10 O10B 110.3(2)
O10P P10 O10A 107.7(2)
O10B P10 O10A 98.3(3)
O10P P10 Co3 117.27(18)
O10B P10 Co3 108.57(18)
O10A P10 Co3 113.1(2)
O11P P11 O11A 108.2(2)
O11P P11 O11B 110.3(2)
O11A P11 O11B 99.3(2)
O11P P11 Co3 116.41(17)
O11A P11 Co3 113.33(19)
O11B P11 Co3 108.00(19)
O12 P12 O14 116.0(2)
O12 P12 O12T 109.7(2)
O14 P12 O12T 110.4(2)
O12 P12 C120 109.5(3)
O14 P12 C120 105.6(3)
O12T P12 C120 105.0(3)
O12 P12 P13 79.17(16)
O14 P12 P13 50.77(15)
O12T P12 P13 93.64(17)
C120 P12 P13 154.6(2)
O13 P13 O15 116.4(2)
O13 P13 O13T 112.2(2)
O15 P13 O13T 108.2(2)
O13 P13 C130 107.2(3)
O15 P13 C130 107.8(3)
O13T P13 C130 104.4(3)
O13 P13 P12 50.33(15)
O15 P13 P12 79.29(15)
O13T P13 P12 95.50(16)
C130 P13 P12 155.2(2)
O14P P14 O14A 108.6(2)
O14P P14 O14B 108.9(2)
O14A P14 O14B 100.3(2)
O14P P14 Co4 118.74(17)
O14A P14 Co4 112.99(17)
O14B P14 Co4 105.56(17)
O15P P15 O15A 108.6(2)
O15P P15 O15B 109.4(2)
O15A P15 O15B 99.5(2)
O15P P15 Co4 116.87(16)
O15A P15 Co4 112.87(17)
O15B P15 Co4 108.11(17)
O16P P16 O16A 108.1(2)
O16P P16 O16B 108.2(2)
O16A P16 O16B 100.5(2)
O16P P16 Co4 119.92(16)
O16A P16 Co4 106.85(16)
O16B P16 Co4 111.55(17)
P1 O1P V1 135.3(3)
C3A O1B P1 119.5(4)
C1A O1A P1 123.3(4)
C3B O2B P2 122.3(4)
C1B O2A P2 120.2(5)
P2 O2P V1 127.5(2)
P3 O3P V1 136.4(3)
C3C O3B P3 121.5(4)
C1C O3A P3 122.3(4)
P4 O4TP H4TA 109.5
P4 O4 V1 136.1(3)
P5 O5T H5TA 109.5
P5 O5 V1 153.6(3)
P4 O6 V2 145.9(3)
P6 O6P V2 127.7(3)
C3F O6B P6 124.1(7)
C1F O6A P6 118.8(5)
P5 O7 V2 135.1(2)
P7 O7P V2 133.7(3)
C3G O7B P7 120.2(4)
C1G O7A P7 122.2(4)
P8 O8P V2 134.5(3)
C3H O8B P8 126.2(5)
C1H O8A P8 121.3(4)
P9 O9P V3 130.0(2)
C3I O9B P9 118.9(5)
C1I O9A P9 122.8(4)
P10 O10P V3 133.6(3)
C3J O10B P10 118.3(5)
C1J O10A P10 125.9(4)
P11 O11P V3 126.8(2)
C3K O11B P11 120.8(4)
C1K O11A P11 124.7(4)
P12 O12 V3 129.8(2)
P12 O12T H12A 109.5
P13 O13T H13A 109.5
P13 O13 V3 143.6(3)
P12 O14 V4 149.4(3)
C3N O14B P14 120.2(4)
C1N O14A P14 121.6(3)
P14 O14P V4 134.4(2)
P15 O15P V4 129.5(2)
P13 O15 V4 130.9(2)
C3O O15B P15 119.7(4)
C1O O15A P15 122.9(4)
C3P O16B P16 123.7(4)
P16 O16P V4 135.3(2)
C1P O16A P16 118.4(4)
O16A C1P C2P 108.7(5)
O16A C1P H1PA 110.0
C2P C1P H1PA 110.0
O16A C1P H1PB 110.0
C2P C1P H1PB 110.0
H1PA C1P H1PB 108.3
O14A C1N C2N 106.6(5)
O14A C1N H1NA 110.4
C2N C1N H1NA 110.4
O14A C1N H1NB 110.4
C2N C1N H1NB 110.4
H1NA C1N H1NB 108.6
C2O C1O O15A 110.9(7)
C2O C1O H1OA 109.5
O15A C1O H1OA 109.5
C2O C1O H1OB 109.5
O15A C1O H1OB 109.5
H1OA C1O H1OB 108.0
O10A C1J C2J 109.6(6)
O10A C1J H1JA 109.8
C2J C1J H1JA 109.8
O10A C1J H1JB 109.8
C2J C1J H1JB 109.8
H1JA C1J H1JB 108.2
O11A C1K C2K 107.8(5)
O11A C1K H1KA 110.1
C2K C1K H1KA 110.1
O11A C1K H1KB 110.1
C2K C1K H1KB 110.1
H1KA C1K H1KB 108.5
O9A C1I C2I 106.8(6)
O9A C1I H1IA 110.4
C2I C1I H1IA 110.4
O9A C1I H1IB 110.4
C2I C1I H1IB 110.4
H1IA C1I H1IB 108.6
O8A C1H C2H 110.8(6)
O8A C1H H1HA 109.5
C2H C1H H1HA 109.5
O8A C1H H1HB 109.5
C2H C1H H1HB 109.5
H1HA C1H H1HB 108.1
O7A C1G C2G 106.8(6)
O7A C1G H1GA 110.4
C2G C1G H1GA 110.4
O7A C1G H1GB 110.4
C2G C1G H1GB 110.4
H1GA C1G H1GB 108.6
O1A C1A C2A 107.2(5)
O1A C1A H1AA 110.3
C2A C1A H1AA 110.3
O1A C1A H1AB 110.3
C2A C1A H1AB 110.3
H1AA C1A H1AB 108.5
O3A C1C C2C 109.0(6)
O3A C1C H1CA 109.9
C2C C1C H1CA 109.9
O3A C1C H1CB 109.9
C2C C1C H1CB 109.9
H1CA C1C H1CB 108.3
C5 C1 C2 107.9(6)
C5 C1 Co1 70.4(4)
C2 C1 Co1 70.3(4)
C5 C1 H1A 126.0
C2 C1 H1A 126.0
Co1 C1 H1A 126.0
O2A C1B C2B 106.5(8)
O2A C1B H1BA 110.4
C2B C1B H1BA 110.4
O2A C1B H1BB 110.4
C2B C1B H1BB 110.4
H1BA C1B H1BB 108.6
C2F C1F O6A 105.4(7)
C2F C1F H1FA 110.7
O6A C1F H1FA 110.7
C2F C1F H1FB 110.7
O6A C1F H1FB 110.7
H1FA C1F H1FB 108.8
C1J C2J H2JA 109.5
C1J C2J H2JB 109.5
H2JA C2J H2JB 109.5
C1J C2J H2JC 109.5
H2JA C2J H2JC 109.5
H2JB C2J H2JC 109.5
C1N C2N H2NA 109.5
C1N C2N H2NB 109.5
H2NA C2N H2NB 109.5
C1N C2N H2NC 109.5
H2NA C2N H2NC 109.5
H2NB C2N H2NC 109.5
C1P C2P H2PA 109.5
C1P C2P H2PB 109.5
H2PA C2P H2PB 109.5
C1P C2P H2PC 109.5
H2PA C2P H2PC 109.5
H2PB C2P H2PC 109.5
C1K C2K H2KA 109.5
C1K C2K H2KB 109.5
H2KA C2K H2KB 109.5
C1K C2K H2KC 109.5
H2KA C2K H2KC 109.5
H2KB C2K H2KC 109.5
C1I C2I H2IA 109.5
C1I C2I H2IB 109.5
H2IA C2I H2IB 109.5
C1I C2I H2IC 109.5
H2IA C2I H2IC 109.5
H2IB C2I H2IC 109.5
C1O C2O H2OA 109.5
C1O C2O H2OB 109.5
H2OA C2O H2OB 109.5
C1O C2O H2OC 109.5
H2OA C2O H2OC 109.5
H2OB C2O H2OC 109.5
C1 C2 C3 107.2(6)
C1 C2 Co1 69.6(4)
C3 C2 Co1 70.4(3)
C1 C2 H2A 126.4
C3 C2 H2A 126.4
Co1 C2 H2A 126.4
C1C C2C H2CA 109.5
C1C C2C H2CB 109.5
H2CA C2C H2CB 109.5
C1C C2C H2CC 109.5
H2CA C2C H2CC 109.5
H2CB C2C H2CC 109.5
C1A C2A H2AA 109.5
C1A C2A H2AB 109.5
H2AA C2A H2AB 109.5
C1A C2A H2AC 109.5
H2AA C2A H2AC 109.5
H2AB C2A H2AC 109.5
C1B C2B H2BA 109.5
C1B C2B H2BB 109.5
H2BA C2B H2BB 109.5
C1B C2B H2BC 109.5
H2BA C2B H2BC 109.5
H2BB C2B H2BC 109.5
C1H C2H H2HA 109.5
C1H C2H H2HB 109.5
H2HA C2H H2HB 109.5
C1H C2H H2HC 109.5
H2HA C2H H2HC 109.5
H2HB C2H H2HC 109.5
C1G C2G H2GA 109.5
C1G C2G H2GB 109.5
H2GA C2G H2GB 109.5
C1G C2G H2GC 109.5
H2GA C2G H2GC 109.5
H2GB C2G H2GC 109.5
C1F C2F H2FA 109.5
C1F C2F H2FB 109.5
H2FA C2F H2FB 109.5
C1F C2F H2FC 109.5
H2FA C2F H2FC 109.5
H2FB C2F H2FC 109.5
O16B C3P C4P 108.1(5)
O16B C3P H3PA 110.1
C4P C3P H3PA 110.1
O16B C3P H3PB 110.1
C4P C3P H3PB 110.1
H3PA C3P H3PB 108.4
O15B C3O C4O 110.2(6)
O15B C3O H3OA 109.6
C4O C3O H3OA 109.6
O15B C3O H3OB 109.6
C4O C3O H3OB 109.6
H3OA C3O H3OB 108.1
O14B C3N C4N 110.2(6)
O14B C3N H3NA 109.6
C4N C3N H3NA 109.6
O14B C3N H3NB 109.6
C4N C3N H3NB 109.6
H3NA C3N H3NB 108.1
O11B C3K C4K 109.0(6)
O11B C3K H3KA 109.9
C4K C3K H3KA 109.9
O11B C3K H3KB 109.9
C4K C3K H3KB 109.9
H3KA C3K H3KB 108.3
C4I C3I O9B 114.1(8)
C4I C3I H3IA 108.7
O9B C3I H3IA 108.7
C4I C3I H3IB 108.7
O9B C3I H3IB 108.7
H3IA C3I H3IB 107.6
C4J C3J O10B 116.0(9)
C4J C3J H3JA 122.0
O10B C3J H3JA 122.0
C4 C3 C2 108.0(6)
C4 C3 Co1 70.1(4)
C2 C3 Co1 69.6(4)
C4 C3 H3A 126.0
C2 C3 H3A 126.0
Co1 C3 H3A 126.0
C4C C3C O3B 110.2(6)
C4C C3C H3CA 109.6
O3B C3C H3CA 109.6
C4C C3C H3CB 109.6
O3B C3C H3CB 109.6
H3CA C3C H3CB 108.1
C4A C3A O1B 112.0(6)
C4A C3A H3AA 109.2
O1B C3A H3AA 109.2
C4A C3A H3AB 109.2
O1B C3A H3AB 109.2
H3AA C3A H3AB 107.9
O2B C3B C4B 109.0(9)
O2B C3B H3BA 109.9
C4B C3B H3BA 109.9
O2B C3B H3BB 109.9
C4B C3B H3BB 109.9
H3BA C3B H3BB 108.3
O7B C3G C4G 109.7(6)
O7B C3G H3GA 109.7
C4G C3G H3GA 109.7
O7B C3G H3GB 109.7
C4G C3G H3GB 109.7
H3GA C3G H3GB 108.2
O8B C3H C4H 111.1(7)
O8B C3H H3HA 109.4
C4H C3H H3HA 109.4
O8B C3H H3HB 109.4
C4H C3H H3HB 109.4
H3HA C3H H3HB 108.0
C4F C3F O6B 111.8(11)
C4F C3F H3FA 109.3
O6B C3F H3FA 109.3
C4F C3F H3FB 109.3
O6B C3F H3FB 109.3
H3FA C3F H3FB 107.9
C3P C4P H4PA 109.5
C3P C4P H4PB 109.5
H4PA C4P H4PB 109.5
C3P C4P H4PC 109.5
H4PA C4P H4PC 109.5
H4PB C4P H4PC 109.5
C3O C4O H4OA 109.5
C3O C4O H4OB 109.5
H4OA C4O H4OB 109.5
C3O C4O H4OC 109.5
H4OA C4O H4OC 109.5
H4OB C4O H4OC 109.5
C3I C4I H4IA 109.5
C3I C4I H4IB 109.5
H4IA C4I H4IB 109.5
C3I C4I H4IC 109.5
H4IA C4I H4IC 109.5
H4IB C4I H4IC 109.5
C3J C4J H4JA 109.5
C3J C4J H4JB 109.5
H4JA C4J H4JB 109.5
C3J C4J H4JC 109.5
H4JA C4J H4JC 109.5
H4JB C4J H4JC 109.5
C3N C4N H4NA 109.5
C3N C4N H4NB 109.5
H4NA C4N H4NB 109.5
C3N C4N H4NC 109.5
H4NA C4N H4NC 109.5
H4NB C4N H4NC 109.5
C3K C4K H4KA 109.5
C3K C4K H4KB 109.5
H4KA C4K H4KB 109.5
C3K C4K H4KC 109.5
H4KA C4K H4KC 109.5
H4KB C4K H4KC 109.5
C3 C4 C5 109.1(6)
C3 C4 Co1 70.7(4)
C5 C4 Co1 70.1(4)
C3 C4 H4A 125.5
C5 C4 H4A 125.5
Co1 C4 H4A 125.5
C3A C4A H4AA 109.5
C3A C4A H4AB 109.5
H4AA C4A H4AB 109.5
C3A C4A H4AC 109.5
H4AA C4A H4AC 109.5
H4AB C4A H4AC 109.5
C3C C4C H4CA 109.5
C3C C4C H4CB 109.5
H4CA C4C H4CB 109.5
C3C C4C H4CC 109.5
H4CA C4C H4CC 109.5
H4CB C4C H4CC 109.5
C3B C4B H4BA 109.5
C3B C4B H4BB 109.5
H4BA C4B H4BB 109.5
C3B C4B H4BC 109.5
H4BA C4B H4BC 109.5
H4BB C4B H4BC 109.5
C3H C4H H4HA 109.5
C3H C4H H4HB 109.5
H4HA C4H H4HB 109.5
C3H C4H H4HC 109.5
H4HA C4H H4HC 109.5
H4HB C4H H4HC 109.5
C3G C4G H4GA 109.5
C3G C4G H4GB 109.5
H4GA C4G H4GB 109.5
C3G C4G H4GC 109.5
H4GA C4G H4GC 109.5
H4GB C4G H4GC 109.5
C3F C4F H4FA 109.5
C3F C4F H4FB 109.5
H4FA C4F H4FB 109.5
C3F C4F H4FC 109.5
H4FA C4F H4FC 109.5
H4FB C4F H4FC 109.5
C4 C5 C1 107.8(6)
C4 C5 Co1 70.4(4)
C1 C5 Co1 69.8(4)
C4 C5 H5A 126.1
C1 C5 H5A 126.1
Co1 C5 H5A 126.1
C7 C6 C10 107.6(7)
C7 C6 Co2 70.6(4)
C10 C6 Co2 68.2(4)
C7 C6 H6A 126.2
C10 C6 H6A 126.2
Co2 C6 H6A 126.2
C6 C7 C8 108.9(7)
C6 C7 Co2 70.5(4)
C8 C7 Co2 69.5(4)
C6 C7 H7A 125.5
C8 C7 H7A 125.5
Co2 C7 H7A 125.5
C9 C8 C7 107.0(7)
C9 C8 Co2 70.2(4)
C7 C8 Co2 70.4(4)
C9 C8 H8A 126.5
C7 C8 H8A 126.5
Co2 C8 H8A 126.5
C8 C9 C10 108.9(7)
C8 C9 Co2 70.7(4)
C10 C9 Co2 68.8(4)
C8 C9 H9A 125.5
C10 C9 H9A 125.5
Co2 C9 H9A 125.5
C9 C10 C6 107.4(7)
C9 C10 Co2 70.9(4)
C6 C10 Co2 71.6(4)
C9 C10 H10A 126.2
C6 C10 H10A 126.2
Co2 C10 H10A 126.2
C12 C11 C15 112.6(8)
C12 C11 Co3 71.4(4)
C15 C11 Co3 70.0(4)
C12 C11 H11A 123.6
C15 C11 H11A 123.6
Co3 C11 H11A 123.6
C11 C12 C13 108.1(8)
C11 C12 Co3 71.0(4)
C13 C12 Co3 70.0(4)
C11 C12 H12B 125.9
C13 C12 H12B 125.9
Co3 C12 H12B 125.9
C12 C13 C14 110.0(7)
C12 C13 Co3 71.4(4)
C14 C13 Co3 69.7(4)
C12 C13 H13B 125.0
C14 C13 H13B 125.0
Co3 C13 H13B 125.0
C13 C14 C15 104.6(6)
C13 C14 Co3 69.7(4)
C15 C14 Co3 69.1(4)
C13 C14 H14A 127.7
C15 C14 H14A 127.7
Co3 C14 H14A 127.7
C11 C15 C14 104.6(7)
C11 C15 Co3 70.6(4)
C14 C15 Co3 68.8(4)
C11 C15 H15A 127.6
C14 C15 H15A 127.6
Co3 C15 H15A 127.6
C17 C16 C20 107.5(6)
C17 C16 Co4 69.4(4)
C20 C16 Co4 70.0(3)
C17 C16 H16A 126.3
C20 C16 H16A 126.3
Co4 C16 H16A 126.3
C18 C17 C16 108.0(6)
C18 C17 Co4 70.1(4)
C16 C17 Co4 71.0(3)
C18 C17 H17A 126.0
C16 C17 H17A 126.0
Co4 C17 H17A 126.0
C17 C18 C19 109.5(6)
C17 C18 Co4 70.6(3)
C19 C18 Co4 70.5(3)
C17 C18 H18A 125.3
C19 C18 H18A 125.3
Co4 C18 H18A 125.3
C20 C19 C18 106.5(6)
C20 C19 Co4 70.6(4)
C18 C19 Co4 69.4(3)
C20 C19 H19A 126.7
C18 C19 H19A 126.7
Co4 C19 H19A 126.7
C19 C20 C16 108.5(6)
C19 C20 Co4 69.9(4)
C16 C20 Co4 70.2(4)
C19 C20 H20A 125.8
C16 C20 H20A 125.8
Co4 C20 H20A 125.8
C41 C40 C45 120.0(6)
C41 C40 P4 120.7(5)
C45 C40 P4 119.2(5)
C40 C41 C42 120.5(7)
C40 C41 H41A 119.8
C42 C41 H41A 119.8
C43 C42 C41 118.6(7)
C43 C42 H42A 120.7
C41 C42 H42A 120.7
C44 C43 C42 121.1(7)
C44 C43 H43A 119.5
C42 C43 H43A 119.5
C43 C44 C45 120.0(7)
C43 C44 H44A 120.0
C45 C44 H44A 120.0
C44 C45 C40 119.8(7)
C44 C45 H45A 120.1
C40 C45 H45A 120.1
C51 C50 C55 118.0(6)
C51 C50 P5 121.8(5)
C55 C50 P5 120.2(5)
C50 C51 C52 119.4(7)
C50 C51 H51A 120.3
C52 C51 H51A 120.3
C53 C52 C51 119.7(8)
C53 C52 H52A 120.1
C51 C52 H52A 120.1
C52 C53 C54 122.6(8)
C52 C53 H53A 118.7
C54 C53 H53A 118.7
C53 C54 C55 118.3(7)
C53 C54 H54A 120.8
C55 C54 H54A 120.8
C54 C55 C50 121.8(7)
C54 C55 H55A 119.1
C50 C55 H55A 119.1
C121 C120 C125 120.8(6)
C121 C120 P12 120.9(6)
C125 C120 P12 118.2(5)
C120 C121 C122 117.5(8)
C120 C121 H12C 121.2
C122 C121 H12C 121.2
C123 C122 C121 120.4(9)
C123 C122 H12D 119.8
C121 C122 H12D 119.8
C122 C123 C124 123.4(8)
C122 C123 H12E 118.3
C124 C123 H12E 118.3
C123 C124 C125 116.4(8)
C123 C124 H12F 121.8
C125 C124 H12F 121.8
C124 C125 C120 121.4(7)
C124 C125 H12G 119.3
C120 C125 H12G 119.3
C135 C130 C131 118.6(6)
C135 C130 P13 120.7(5)
C131 C130 P13 120.7(5)
C132 C131 C130 119.6(7)
C132 C131 H13C 120.2
C130 C131 H13C 120.2
C131 C132 C133 120.3(7)
C131 C132 H13D 119.8
C133 C132 H13D 119.8
C134 C133 C132 119.9(6)
C134 C133 H13E 120.0
C132 C133 H13E 120.0
C133 C134 C135 120.1(7)
C133 C134 H13F 119.9
C135 C134 H13F 119.9
C130 C135 C134 121.4(6)
C130 C135 H13G 119.3
C134 C135 H13G 119.3

loop_
_geom_bond_atom_site_label_1
_geom_bond_atom_site_label_2
_geom_bond_distance
Co1 C1 2.069(6)
Co1 C5 2.077(6)
Co1 C2 2.079(6)
Co1 C4 2.081(6)
Co1 C3 2.089(6)
Co1 P2 2.1490(17)
Co1 P3 2.1538(17)
Co1 P1 2.1594(18)
Co2 C10 2.042(6)
Co2 C9 2.071(6)
Co2 C8 2.077(7)
Co2 C6 2.087(7)
Co2 C7 2.089(7)
Co2 P6 2.1548(19)
Co2 P7 2.1558(19)
Co2 P8 2.1690(17)
Co3 C13 2.064(6)
Co3 C14 2.064(7)
Co3 C15 2.068(6)
Co3 C11 2.077(6)
Co3 C12 2.082(7)
Co3 P9 2.1578(19)
Co3 P11 2.1576(18)
Co3 P10 2.1626(18)
Co4 C18 2.079(6)
Co4 C17 2.085(6)
Co4 C19 2.093(6)
Co4 C20 2.102(6)
Co4 C16 2.106(6)
Co4 P14 2.1514(17)
Co4 P16 2.1578(16)
Co4 P15 2.1579(16)
V1 O1T 1.574(4)
V1 O5 1.983(4)
V1 O4 1.990(4)
V1 O3P 2.019(4)
V1 O1P 2.021(4)
V1 O2P 2.376(4)
V1 V2 5.3455(13)
V2 O2T 1.586(4)
V2 O6 1.994(4)
V2 O7 2.015(4)
V2 O7P 2.019(4)
V2 O8P 2.029(4)
V2 O6P 2.342(4)
V3 O3T 1.579(4)
V3 O13 1.997(4)
V3 O9P 2.013(4)
V3 O12 2.022(4)
V3 O10P 2.028(4)
V3 O11P 2.344(4)
V3 V4 5.2916(12)
V4 O4T 1.591(4)
V4 O14 1.976(4)
V4 O15 2.019(4)
V4 O14P 2.028(4)
V4 O16P 2.034(4)
V4 O15P 2.357(4)
P1 O1P 1.508(4)
P1 O1A 1.583(5)
P1 O1B 1.605(5)
P2 O2P 1.519(4)
P2 O2A 1.603(5)
P2 O2B 1.605(5)
P3 O3P 1.501(4)
P3 O3A 1.588(5)
P3 O3B 1.589(4)
P4 O6 1.495(4)
P4 O4 1.525(4)
P4 O4TP 1.572(5)
P4 C40 1.790(6)
P4 P5 3.8906(19)
P5 O5 1.480(4)
P5 O7 1.491(4)
P5 O5T 1.567(5)
P5 C50 1.796(6)
P6 O6P 1.514(4)
P6 O6A 1.606(5)
P6 O6B 1.608(6)
P7 O7P 1.509(4)
P7 O7A 1.578(5)
P7 O7B 1.598(5)
P8 O8P 1.525(4)
P8 O8A 1.582(4)
P8 O8B 1.597(4)
P9 O9P 1.511(4)
P9 O9B 1.590(5)
P9 O9A 1.610(5)
P10 O10P 1.520(4)
P10 O10B 1.594(4)
P10 O10A 1.598(4)
P11 O11P 1.509(4)
P11 O11A 1.598(4)
P11 O11B 1.603(4)
P12 O12 1.499(4)
P12 O14 1.506(4)
P12 O12T 1.568(4)
P12 C120 1.786(6)
P12 P13 3.8502(18)
P13 O13 1.496(4)
P13 O15 1.502(4)
P13 O13T 1.574(4)
P13 C130 1.798(6)
P14 O14P 1.512(4)
P14 O14A 1.585(4)
P14 O14B 1.601(4)
P15 O15P 1.505(4)
P15 O15A 1.595(4)
P15 O15B 1.606(4)
P16 O16P 1.510(4)
P16 O16A 1.596(4)
P16 O16B 1.609(4)
O1B C3A 1.460(8)
O1A C1A 1.445(7)
O2B C3B 1.435(9)
O2A C1B 1.427(9)
O3B C3C 1.449(7)
O3A C1C 1.432(8)
O4TP H4TA 0.8400
O5T H5TA 0.8400
O6B C3F 1.455(12)
O6A C1F 1.493(10)
O7B C3G 1.460(8)
O7A C1G 1.450(9)
O8B C3H 1.399(9)
O8A C1H 1.451(7)
O9B C3I 1.462(9)
O9A C1I 1.496(9)
O10B C3J 1.446(8)
O10A C1J 1.409(8)
O11B C3K 1.448(8)
O11A C1K 1.443(7)
O12T H12A 0.8400
O13T H13A 0.8400
O14B C3N 1.444(7)
O14A C1N 1.468(7)
O15B C3O 1.447(7)
O15A C1O 1.435(8)
O16B C3P 1.444(7)
O16A C1P 1.446(7)
C1P C2P 1.517(8)
C1P H1PA 0.9900
C1P H1PB 0.9900
C1N C2N 1.495(8)
C1N H1NA 0.9900
C1N H1NB 0.9900
C1O C2O 1.434(11)
C1O H1OA 0.9900
C1O H1OB 0.9900
C1J C2J 1.479(9)
C1J H1JA 0.9900
C1J H1JB 0.9900
C1K C2K 1.503(9)
C1K H1KA 0.9900
C1K H1KB 0.9900
C1I C2I 1.502(9)
C1I H1IA 0.9900
C1I H1IB 0.9900
C1H C2H 1.490(8)
C1H H1HA 0.9900
C1H H1HB 0.9900
C1G C2G 1.494(10)
C1G H1GA 0.9900
C1G H1GB 0.9900
C1A C2A 1.514(9)
C1A H1AA 0.9900
C1A H1AB 0.9900
C1C C2C 1.509(10)
C1C H1CA 0.9900
C1C H1CB 0.9900
C1 C5 1.414(10)
C1 C2 1.425(10)
C1 H1A 1.0000
C1B C2B 1.546(15)
C1B H1BA 0.9900
C1B H1BB 0.9900
C1F C2F 1.454(13)
C1F H1FA 0.9900
C1F H1FB 0.9900
C2J H2JA 0.9800
C2J H2JB 0.9800
C2J H2JC 0.9800
C2N H2NA 0.9800
C2N H2NB 0.9800
C2N H2NC 0.9800
C2P H2PA 0.9800
C2P H2PB 0.9800
C2P H2PC 0.9800
C2K H2KA 0.9800
C2K H2KB 0.9800
C2K H2KC 0.9800
C2I H2IA 0.9800
C2I H2IB 0.9800
C2I H2IC 0.9800
C2O H2OA 0.9800
C2O H2OB 0.9800
C2O H2OC 0.9800
C2 C3 1.426(10)
C2 H2A 1.0000
C2C H2CA 0.9800
C2C H2CB 0.9800
C2C H2CC 0.9800
C2A H2AA 0.9800
C2A H2AB 0.9800
C2A H2AC 0.9800
C2B H2BA 0.9800
C2B H2BB 0.9800
C2B H2BC 0.9800
C2H H2HA 0.9800
C2H H2HB 0.9800
C2H H2HC 0.9800
C2G H2GA 0.9800
C2G H2GB 0.9800
C2G H2GC 0.9800
C2F H2FA 0.9800
C2F H2FB 0.9800
C2F H2FC 0.9800
C3P C4P 1.494(9)
C3P H3PA 0.9900
C3P H3PB 0.9900
C3O C4O 1.493(10)
C3O H3OA 0.9900
C3O H3OB 0.9900
C3N C4N 1.511(10)
C3N H3NA 0.9900
C3N H3NB 0.9900
C3K C4K 1.566(11)
C3K H3KA 0.9900
C3K H3KB 0.9900
C3I C4I 1.392(11)
C3I H3IA 0.9900
C3I H3IB 0.9900
C3J C4J 1.304(13)
C3J H3JA 0.9500
C3 C4 1.397(9)
C3 H3A 1.0000
C3C C4C 1.440(10)
C3C H3CA 0.9900
C3C H3CB 0.9900
C3A C4A 1.452(10)
C3A H3AA 0.9900
C3A H3AB 0.9900
C3B C4B 1.504(13)
C3B H3BA 0.9900
C3B H3BB 0.9900
C3G C4G 1.506(10)
C3G H3GA 0.9900
C3G H3GB 0.9900
C3H C4H 1.486(11)
C3H H3HA 0.9900
C3H H3HB 0.9900
C3F C4F 1.417(16)
C3F H3FA 0.9900
C3F H3FB 0.9900
C4P H4PA 0.9800
C4P H4PB 0.9800
C4P H4PC 0.9800
C4O H4OA 0.9800
C4O H4OB 0.9800
C4O H4OC 0.9800
C4I H4IA 0.9800
C4I H4IB 0.9800
C4I H4IC 0.9800
C4J H4JA 0.9800
C4J H4JB 0.9800
C4J H4JC 0.9800
C4N H4NA 0.9800
C4N H4NB 0.9800
C4N H4NC 0.9800
C4K H4KA 0.9800
C4K H4KB 0.9800
C4K H4KC 0.9800
C4 C5 1.406(9)
C4 H4A 1.0000
C4A H4AA 0.9800
C4A H4AB 0.9800
C4A H4AC 0.9800
C4C H4CA 0.9800
C4C H4CB 0.9800
C4C H4CC 0.9800
C4B H4BA 0.9800
C4B H4BB 0.9800
C4B H4BC 0.9800
C4H H4HA 0.9800
C4H H4HB 0.9800
C4H H4HC 0.9800
C4G H4GA 0.9800
C4G H4GB 0.9800
C4G H4GC 0.9800
C4F H4FA 0.9800
C4F H4FB 0.9800
C4F H4FC 0.9800
C5 H5A 1.0000
C6 C7 1.389(10)
C6 C10 1.419(11)
C6 H6A 1.0000
C7 C8 1.431(10)
C7 H7A 1.0000
C8 C9 1.388(10)
C8 H8A 1.0000
C9 C10 1.417(11)
C9 H9A 1.0000
C10 H10A 1.0000
C11 C12 1.342(11)
C11 C15 1.397(10)
C11 H11A 1.0000
C12 C13 1.370(11)
C12 H12B 1.0000
C13 C14 1.432(12)
C13 H13B 1.0000
C14 C15 1.483(11)
C14 H14A 1.0000
C15 H15A 1.0000
C16 C17 1.419(10)
C16 C20 1.433(9)
C16 H16A 1.0000
C17 C18 1.399(9)
C17 H17A 1.0000
C18 C19 1.430(9)
C18 H18A 1.0000
C19 C20 1.420(9)
C19 H19A 1.0000
C20 H20A 1.0000
C40 C41 1.354(9)
C40 C45 1.410(9)
C41 C42 1.412(10)
C41 H41A 0.9500
C42 C43 1.396(11)
C42 H42A 0.9500
C43 C44 1.362(11)
C43 H43A 0.9500
C44 C45 1.383(9)
C44 H44A 0.9500
C45 H45A 0.9500
C50 C51 1.368(10)
C50 C55 1.405(9)
C51 C52 1.443(10)
C51 H51A 0.9500
C52 C53 1.327(12)
C52 H52A 0.9500
C53 C54 1.359(12)
C53 H53A 0.9500
C54 C55 1.386(10)
C54 H54A 0.9500
C55 H55A 0.9500
C120 C121 1.390(10)
C120 C125 1.406(9)
C121 C122 1.416(11)
C121 H12C 0.9500
C122 C123 1.360(14)
C122 H12D 0.9500
C123 C124 1.392(13)
C123 H12E 0.9500
C124 C125 1.394(9)
C124 H12F 0.9500
C125 H12G 0.9500
C130 C135 1.374(9)
C130 C131 1.396(9)
C131 C132 1.390(9)
C131 H13C 0.9500
C132 C133 1.396(11)
C132 H13D 0.9500
C133 C134 1.346(10)
C133 H13E 0.9500
C134 C135 1.394(9)
C134 H13F 0.9500
C135 H13G 0.9500

loop_
_geom_hbond_atom_site_label_D
_geom_hbond_atom_site_label_H
_geom_hbond_atom_site_label_A
_geom_hbond_distance_DH
_geom_hbond_distance_HA
_geom_hbond_distance_DA
_geom_hbond_angle_DHA
O4TP H4TA O2P 0.84 1.78 2.604(6) 168.0
O5T H5TA O6P 0.84 1.74 2.570(6) 168.9
O12T H12A O11P 0.84 1.80 2.626(6) 167.2
O13T H13A O15P 0.84 1.78 2.607(5) 168.3

loop_
_geom_torsion_atom_site_label_1
_geom_torsion_atom_site_label_2
_geom_torsion_atom_site_label_3
_geom_torsion_atom_site_label_4
_geom_torsion
O1T V1 V2 O2T -177.7(3)
O5 V1 V2 O2T 91.1(3)
O4 V1 V2 O2T -88.1(2)
O3P V1 V2 O2T -56.9(2)
O1P V1 V2 O2T 71.9(2)
O2P V1 V2 O2T 1.86(19)
O1T V1 V2 O6 -82.7(3)
O5 V1 V2 O6 -173.8(3)
O4 V1 V2 O6 6.9(3)
O3P V1 V2 O6 38.1(3)
O1P V1 V2 O6 167.0(3)
O2P V1 V2 O6 96.9(3)
O1T V1 V2 O7 90.0(2)
O5 V1 V2 O7 -1.1(3)
O4 V1 V2 O7 179.6(2)
O3P V1 V2 O7 -149.2(2)
O1P V1 V2 O7 -20.3(2)
O2P V1 V2 O7 -90.41(18)
O1T V1 V2 O7P -69.6(2)
O5 V1 V2 O7P -160.7(3)
O4 V1 V2 O7P 20.0(2)
O3P V1 V2 O7P 51.2(2)
O1P V1 V2 O7P -179.9(2)
O2P V1 V2 O7P 110.0(2)
O1T V1 V2 O8P 66.2(2)
O5 V1 V2 O8P -24.9(3)
O4 V1 V2 O8P 155.8(2)
O3P V1 V2 O8P -173.0(3)
O1P V1 V2 O8P -44.1(2)
O2P V1 V2 O8P -114.2(2)
O1T V1 V2 O6P 3.8(2)
O5 V1 V2 O6P -87.4(3)
O4 V1 V2 O6P 93.38(19)
O3P V1 V2 O6P 124.6(2)
O1P V1 V2 O6P -106.55(19)
O2P V1 V2 O6P -176.64(17)
O3T V3 V4 O4T 179.3(2)
O13 V3 V4 O4T 80.2(3)
O9P V3 V4 O4T 74.6(2)
O12 V3 V4 O4T -86.1(2)
O10P V3 V4 O4T -65.4(3)
O11P V3 V4 O4T -1.70(18)
O3T V3 V4 O14 -88.4(3)
O13 V3 V4 O14 172.6(3)
O9P V3 V4 O14 167.0(3)
O12 V3 V4 O14 6.2(3)
O10P V3 V4 O14 26.9(3)
O11P V3 V4 O14 90.7(2)
O3T V3 V4 O15 87.0(2)
O13 V3 V4 O15 -12.0(2)
O9P V3 V4 O15 -17.67(19)
O12 V3 V4 O15 -178.4(2)
O10P V3 V4 O15 -157.7(2)
O11P V3 V4 O15 -93.97(17)
O3T V3 V4 O14P -73.2(2)
O13 V3 V4 O14P -172.2(3)
O9P V3 V4 O14P -177.9(2)
O12 V3 V4 O14P 21.41(19)
O10P V3 V4 O14P 42.1(2)
O11P V3 V4 O14P 105.84(17)
O3T V3 V4 O16P 57.4(2)
O13 V3 V4 O16P -41.7(3)
O9P V3 V4 O16P -47.3(2)
O12 V3 V4 O16P 152.0(2)
O10P V3 V4 O16P 172.7(3)
O11P V3 V4 O16P -123.58(19)
O3T V3 V4 O15P -1.09(19)
O13 V3 V4 O15P -100.1(2)
O9P V3 V4 O15P -105.74(17)
O12 V3 V4 O15P 93.52(17)
O10P V3 V4 O15P 114.2(2)
O11P V3 V4 O15P 177.96(15)
C1 Co1 P1 O1P -160.4(3)
C5 Co1 P1 O1P 160.5(3)
C2 Co1 P1 O1P -143.3(3)
C4 Co1 P1 O1P 130.7(3)
C3 Co1 P1 O1P 145.6(5)
P2 Co1 P1 O1P 36.5(2)
P3 Co1 P1 O1P -55.2(2)
C1 Co1 P1 O1A -33.0(3)
C5 Co1 P1 O1A -72.1(3)
C2 Co1 P1 O1A -15.9(4)
C4 Co1 P1 O1A -101.9(3)
C3 Co1 P1 O1A -87.0(5)
P2 Co1 P1 O1A 163.9(2)
P3 Co1 P1 O1A 72.2(2)
C1 Co1 P1 O1B 76.9(3)
C5 Co1 P1 O1B 37.8(3)
C2 Co1 P1 O1B 94.0(3)
C4 Co1 P1 O1B 8.1(3)
C3 Co1 P1 O1B 22.9(6)
P2 Co1 P1 O1B -86.2(2)
P3 Co1 P1 O1B -177.8(2)
C1 Co1 P2 O2P 175.3(7)
C5 Co1 P2 O2P -153.3(3)
C2 Co1 P2 O2P 118.4(3)
C4 Co1 P2 O2P 179.8(3)
C3 Co1 P2 O2P 140.6(3)
P3 Co1 P2 O2P 28.5(2)
P1 Co1 P2 O2P -61.4(2)
C1 Co1 P2 O2A 52.3(7)
C5 Co1 P2 O2A 83.7(3)
C2 Co1 P2 O2A -4.6(3)
C4 Co1 P2 O2A 56.8(3)
C3 Co1 P2 O2A 17.6(3)
P3 Co1 P2 O2A -94.5(2)
P1 Co1 P2 O2A 175.6(2)
C1 Co1 P2 O2B -57.2(7)
C5 Co1 P2 O2B -25.8(3)
C2 Co1 P2 O2B -114.1(3)
C4 Co1 P2 O2B -52.8(3)
C3 Co1 P2 O2B -91.9(3)
P3 Co1 P2 O2B 156.0(2)
P1 Co1 P2 O2B 66.1(2)
C1 Co1 P3 O3P 137.1(3)
C5 Co1 P3 O3P 128.5(4)
C2 Co1 P3 O3P 174.3(3)
C4 Co1 P3 O3P -154.1(4)
C3 Co1 P3 O3P -152.1(3)
P2 Co1 P3 O3P -54.1(2)
P1 Co1 P3 O3P 36.5(2)
C1 Co1 P3 O3A -94.0(3)
C5 Co1 P3 O3A -102.6(4)
C2 Co1 P3 O3A -56.9(3)
C4 Co1 P3 O3A -25.2(4)
C3 Co1 P3 O3A -23.2(3)
P2 Co1 P3 O3A 74.78(19)
P1 Co1 P3 O3A 165.41(19)
C1 Co1 P3 O3B 13.6(3)
C5 Co1 P3 O3B 5.0(4)
C2 Co1 P3 O3B 50.8(3)
C4 Co1 P3 O3B 82.4(4)
C3 Co1 P3 O3B 84.5(3)
P2 Co1 P3 O3B -177.56(19)
P1 Co1 P3 O3B -86.92(19)
O6 P4 P5 O5 175.1(3)
O4 P4 P5 O5 37.1(3)
O4TP P4 P5 O5 -72.1(3)
C40 P4 P5 O5 132.0(6)
O6 P4 P5 O7 -43.6(3)
O4 P4 P5 O7 178.4(3)
O4TP P4 P5 O7 69.2(2)
C40 P4 P5 O7 -86.6(6)
O6 P4 P5 O5T 63.3(3)
O4 P4 P5 O5T -74.7(2)
O4TP P4 P5 O5T 176.1(3)
C40 P4 P5 O5T 20.2(6)
O6 P4 P5 C50 -141.7(6)
O4 P4 P5 C50 80.3(5)
O4TP P4 P5 C50 -29.0(5)
C40 P4 P5 C50 175.2(8)
C10 Co2 P6 O6P -154.4(8)
C9 Co2 P6 O6P 152.4(3)
C8 Co2 P6 O6P 174.2(3)
C6 Co2 P6 O6P -119.5(3)
C7 Co2 P6 O6P -145.5(3)
P7 Co2 P6 O6P 62.2(2)
P8 Co2 P6 O6P -27.5(2)
C10 Co2 P6 O6A 81.2(8)
C9 Co2 P6 O6A 28.1(4)
C8 Co2 P6 O6A 49.8(3)
C6 Co2 P6 O6A 116.1(3)
C7 Co2 P6 O6A 90.2(3)
P7 Co2 P6 O6A -62.2(2)
P8 Co2 P6 O6A -151.9(2)
C10 Co2 P6 O6B -31.2(8)
C9 Co2 P6 O6B -84.3(4)
C8 Co2 P6 O6B -62.5(3)
C6 Co2 P6 O6B 3.7(4)
C7 Co2 P6 O6B -22.2(3)
P7 Co2 P6 O6B -174.6(2)
P8 Co2 P6 O6B 95.7(2)
C10 Co2 P7 O7P 157.7(3)
C9 Co2 P7 O7P -164.4(3)
C8 Co2 P7 O7P -131.1(3)
C6 Co2 P7 O7P 148.5(4)
C7 Co2 P7 O7P -134.1(5)
P6 Co2 P7 O7P -33.9(2)
P8 Co2 P7 O7P 56.9(2)
C10 Co2 P7 O7A 30.2(3)
C9 Co2 P7 O7A 68.1(3)
C8 Co2 P7 O7A 101.4(3)
C6 Co2 P7 O7A 20.9(4)
C7 Co2 P7 O7A 98.4(5)
P6 Co2 P7 O7A -161.5(2)
P8 Co2 P7 O7A -70.6(2)
C10 Co2 P7 O7B -79.1(3)
C9 Co2 P7 O7B -41.2(3)
C8 Co2 P7 O7B -7.9(3)
C6 Co2 P7 O7B -88.3(4)
C7 Co2 P7 O7B -10.9(5)
P6 Co2 P7 O7B 89.3(2)
P8 Co2 P7 O7B -179.9(2)
C10 Co2 P8 O8P -139.0(3)
C9 Co2 P8 O8P -123.5(4)
C8 Co2 P8 O8P 165.7(6)
C6 Co2 P8 O8P -178.3(3)
C7 Co2 P8 O8P 152.1(3)
P6 Co2 P8 O8P 56.5(2)
P7 Co2 P8 O8P -33.7(2)
C10 Co2 P8 O8A -15.8(3)
C9 Co2 P8 O8A -0.3(4)
C8 Co2 P8 O8A -71.1(6)
C6 Co2 P8 O8A -55.1(3)
C7 Co2 P8 O8A -84.7(3)
P6 Co2 P8 O8A 179.67(19)
P7 Co2 P8 O8A 89.50(18)
C10 Co2 P8 O8B 93.2(3)
C9 Co2 P8 O8B 108.7(4)
C8 Co2 P8 O8B 37.9(6)
C6 Co2 P8 O8B 53.9(3)
C7 Co2 P8 O8B 24.4(3)
P6 Co2 P8 O8B -71.3(2)
P7 Co2 P8 O8B -161.48(19)
C13 Co3 P9 O9P 140.7(3)
C14 Co3 P9 O9P 120.7(3)
C15 Co3 P9 O9P -174.7(6)
C11 Co3 P9 O9P -155.8(3)
C12 Co3 P9 O9P 178.9(3)
P11 Co3 P9 O9P 27.9(2)
P10 Co3 P9 O9P -61.1(2)
C13 Co3 P9 O9B 17.5(3)
C14 Co3 P9 O9B -2.4(4)
C15 Co3 P9 O9B 62.1(6)
C11 Co3 P9 O9B 81.0(3)
C12 Co3 P9 O9B 55.7(3)
P11 Co3 P9 O9B -95.2(2)
P10 Co3 P9 O9B 175.7(2)
C13 Co3 P9 O9A -94.3(3)
C14 Co3 P9 O9A -114.2(4)
C15 Co3 P9 O9A -49.7(6)
C11 Co3 P9 O9A -30.8(3)
C12 Co3 P9 O9A -56.1(3)
P11 Co3 P9 O9A 153.0(2)
P10 Co3 P9 O9A 63.9(2)
C13 Co3 P10 O10P 129.8(6)
C14 Co3 P10 O10P -156.2(4)
C15 Co3 P10 O10P -176.3(3)
C11 Co3 P10 O10P 144.4(3)
C12 Co3 P10 O10P 115.2(3)
P9 Co3 P10 O10P 25.9(2)
P11 Co3 P10 O10P -65.1(2)
C13 Co3 P10 O10B -104.4(6)
C14 Co3 P10 O10B -30.5(4)
C15 Co3 P10 O10B -50.6(3)
C11 Co3 P10 O10B -89.9(3)
C12 Co3 P10 O10B -119.1(3)
P9 Co3 P10 O10B 151.6(2)
P11 Co3 P10 O10B 60.7(2)
C13 Co3 P10 O10A 3.6(6)
C14 Co3 P10 O10A 77.5(4)
C15 Co3 P10 O10A 57.4(3)
C11 Co3 P10 O10A 18.1(3)
C12 Co3 P10 O10A -11.1(3)
P9 Co3 P10 O10A -100.40(19)
P11 Co3 P10 O10A 168.64(19)
C13 Co3 P11 O11P -158.0(3)
C14 Co3 P11 O11P 166.3(4)
C15 Co3 P11 O11P 128.1(3)
C11 Co3 P11 O11P 125.2(5)
C12 Co3 P11 O11P -152.3(5)
P9 Co3 P11 O11P -61.5(2)
P10 Co3 P11 O11P 28.13(19)
C13 Co3 P11 O11A 75.7(3)
C14 Co3 P11 O11A 39.9(4)
C15 Co3 P11 O11A 1.7(3)
C11 Co3 P11 O11A -1.2(5)
C12 Co3 P11 O11A 81.3(5)
P9 Co3 P11 O11A 172.1(2)
P10 Co3 P11 O11A -98.2(2)
C13 Co3 P11 O11B -33.3(3)
C14 Co3 P11 O11B -69.0(4)
C15 Co3 P11 O11B -107.2(3)
C11 Co3 P11 O11B -110.1(5)
C12 Co3 P11 O11B -27.7(5)
P9 Co3 P11 O11B 63.12(19)
P10 Co3 P11 O11B 152.80(19)
O12 P12 P13 O13 45.0(3)
O14 P12 P13 O13 -177.9(3)
O12T P12 P13 O13 -64.3(3)
C120 P12 P13 O13 158.1(6)
O12 P12 P13 O15 -176.9(3)
O14 P12 P13 O15 -39.8(3)
O12T P12 P13 O15 73.7(2)
C120 P12 P13 O15 -63.8(6)
O12 P12 P13 O13T -69.4(2)
O14 P12 P13 O13T 67.6(3)
O12T P12 P13 O13T -178.8(2)
C120 P12 P13 O13T 43.6(6)
O12 P12 P13 C130 73.8(5)
O14 P12 P13 C130 -149.1(5)
O12T P12 P13 C130 -35.6(5)
C120 P12 P13 C130 -173.1(7)
C18 Co4 P14 O14P -173.8(3)
C17 Co4 P14 O14P 151.5(3)
C19 Co4 P14 O14P -137.6(3)
C20 Co4 P14 O14P -133.5(4)
C16 Co4 P14 O14P 148.9(4)
P16 Co4 P14 O14P 53.23(19)
P15 Co4 P14 O14P -37.21(19)
C18 Co4 P14 O14A 57.3(3)
C17 Co4 P14 O14A 22.6(3)
C19 Co4 P14 O14A 93.5(3)
C20 Co4 P14 O14A 97.6(4)
C16 Co4 P14 O14A 20.0(4)
P16 Co4 P14 O14A -75.68(18)
P15 Co4 P14 O14A -166.12(18)
C18 Co4 P14 O14B -51.4(3)
C17 Co4 P14 O14B -86.0(3)
C19 Co4 P14 O14B -15.1(3)
C20 Co4 P14 O14B -11.0(4)
C16 Co4 P14 O14B -88.6(4)
P16 Co4 P14 O14B 175.70(17)
P15 Co4 P14 O14B 85.26(17)
C18 Co4 P15 O15P 147.7(3)
C17 Co4 P15 O15P -145.2(6)
C19 Co4 P15 O15P 166.7(3)
C20 Co4 P15 O15P -154.0(2)
C16 Co4 P15 O15P -124.4(3)
P14 Co4 P15 O15P 59.46(19)
P16 Co4 P15 O15P -31.47(19)
C18 Co4 P15 O15A 20.7(3)
C17 Co4 P15 O15A 87.8(6)
C19 Co4 P15 O15A 39.7(3)
C20 Co4 P15 O15A 79.0(3)
C16 Co4 P15 O15A 108.6(3)
P14 Co4 P15 O15A -67.6(2)
P16 Co4 P15 O15A -158.5(2)
C18 Co4 P15 O15B -88.4(3)
C17 Co4 P15 O15B -21.3(6)
C19 Co4 P15 O15B -69.4(3)
C20 Co4 P15 O15B -30.1(3)
C16 Co4 P15 O15B -0.5(3)
P14 Co4 P15 O15B -176.70(19)
P16 Co4 P15 O15B 92.38(19)
C18 Co4 P16 O16P -122.1(3)
C17 Co4 P16 O16P -141.4(3)
C19 Co4 P16 O16P 177.5(5)
C20 Co4 P16 O16P 151.5(3)
C16 Co4 P16 O16P 179.2(3)
P14 Co4 P16 O16P -32.90(19)
P15 Co4 P16 O16P 57.18(19)
C18 Co4 P16 O16A 1.2(3)
C17 Co4 P16 O16A -18.2(3)
C19 Co4 P16 O16A -59.3(6)
C20 Co4 P16 O16A -85.3(3)
C16 Co4 P16 O16A -57.6(3)
P14 Co4 P16 O16A 90.35(17)
P15 Co4 P16 O16A -179.58(17)
C18 Co4 P16 O16B 110.1(3)
C17 Co4 P16 O16B 90.7(3)
C19 Co4 P16 O16B 49.6(6)
C20 Co4 P16 O16B 23.6(3)
C16 Co4 P16 O16B 51.3(3)
P14 Co4 P16 O16B -160.76(17)
P15 Co4 P16 O16B -70.69(18)
O1A P1 O1P V1 -96.3(4)
O1B P1 O1P V1 155.1(3)
Co1 P1 O1P V1 32.6(4)
O1T V1 O1P P1 114.8(4)
O5 V1 O1P P1 -142.9(4)
O4 V1 O1P P1 -63.7(8)
O3P V1 O1P P1 15.3(4)
O2P V1 O1P P1 -63.5(4)
V2 V1 O1P P1 -131.5(3)
O1P P1 O1B C3A 51.3(5)
O1A P1 O1B C3A -63.0(5)
Co1 P1 O1B C3A 179.3(4)
O1P P1 O1A C1A 27.4(6)
O1B P1 O1A C1A 141.2(5)
Co1 P1 O1A C1A -104.3(5)
O2P P2 O2B C3B 21.6(7)
O2A P2 O2B C3B 136.7(6)
Co1 P2 O2B C3B -110.0(6)
O2P P2 O2A C1B 54.6(7)
O2B P2 O2A C1B -60.3(7)
Co1 P2 O2A C1B -177.8(7)
O2A P2 O2P V1 152.7(3)
O2B P2 O2P V1 -97.9(3)
Co1 P2 O2P V1 31.1(4)
O1T V1 O2P P2 -39(6)
O5 V1 O2P P2 114.8(3)
O4 V1 O2P P2 -155.4(3)
O3P V1 O2P P2 -65.2(3)
O1P V1 O2P P2 24.6(3)
V2 V1 O2P P2 152.6(3)
O3A P3 O3P V1 -119.2(4)
O3B P3 O3P V1 132.9(4)
Co1 P3 O3P V1 11.7(5)
O1T V1 O3P P3 -139.0(4)
O5 V1 O3P P3 40.2(7)
O4 V1 O3P P3 122.2(4)
O1P V1 O3P P3 -41.4(4)
O2P V1 O3P P3 40.2(4)
V2 V1 O3P P3 98.4(4)
O3P P3 O3B C3C 45.2(5)
O3A P3 O3B C3C -68.1(5)
Co1 P3 O3B C3C 175.1(4)
O3P P3 O3A C1C 34.1(6)
O3B P3 O3A C1C 148.5(5)
Co1 P3 O3A C1C -100.5(5)
O6 P4 O4 V1 -75.1(4)
O4TP P4 O4 V1 51.1(4)
C40 P4 O4 V1 165.6(3)
P5 P4 O4 V1 -38.0(3)
O1T V1 O4 P4 134.7(4)
O5 V1 O4 P4 32.4(4)
O3P V1 O4 P4 -125.8(4)
O1P V1 O4 P4 -46.8(8)
O2P V1 O4 P4 -47.1(4)
V2 V1 O4 P4 32.8(3)
O7 P5 O5 V1 -119.9(6)
O5T P5 O5 V1 5.8(8)
C50 P5 O5 V1 119.9(6)
P4 P5 O5 V1 -77.4(6)
O1T V1 O5 P5 -24.4(7)
O4 V1 O5 P5 74.3(7)
O3P V1 O5 P5 156.5(5)
O1P V1 O5 P5 -122.0(7)
O2P V1 O5 P5 156.5(7)
V2 V1 O5 P5 73.8(6)
O4 P4 O6 V2 122.1(5)
O4TP P4 O6 V2 -3.4(6)
C40 P4 O6 V2 -119.3(5)
P5 P4 O6 V2 76.8(5)
O2T V2 O6 P4 22.1(6)
O7 V2 O6 P4 -76.9(5)
O7P V2 O6 P4 119.6(5)
O8P V2 O6 P4 -160.8(4)
O6P V2 O6 P4 -158.2(6)
V1 V2 O6 P4 -71.2(5)
O6A P6 O6P V2 90.3(4)
O6B P6 O6P V2 -158.8(3)
Co2 P6 O6P V2 -34.7(4)
O2T V2 O6P P6 64(4)
O6 V2 O6P P6 -111.1(3)
O7 V2 O6P P6 158.4(3)
O7P V2 O6P P6 -22.2(3)
O8P V2 O6P P6 67.9(3)
V1 V2 O6P P6 -149.5(3)
O6P P6 O6B C3F -44.1(9)
O6A P6 O6B C3F 70.8(9)
Co2 P6 O6B C3F -172.3(8)
O6P P6 O6A C1F 24.8(7)
O6B P6 O6A C1F -89.6(6)
Co2 P6 O6A C1F 153.6(6)
O5 P5 O7 V2 73.2(4)
O5T P5 O7 V2 -54.4(4)
C50 P5 O7 V2 -167.6(3)
P4 P5 O7 V2 38.2(3)
O2T V2 O7 P5 -132.1(4)
O6 V2 O7 P5 -29.9(4)
O7P V2 O7 P5 48.7(8)
O8P V2 O7 P5 129.9(4)
O6P V2 O7 P5 50.6(4)
V1 V2 O7 P5 -34.4(3)
O7A P7 O7P V2 92.7(4)
O7B P7 O7P V2 -158.5(4)
Co2 P7 O7P V2 -35.2(5)
O2T V2 O7P P7 -113.5(4)
O6 V2 O7P P7 144.5(4)
O7 V2 O7P P7 65.8(8)
O8P V2 O7P P7 -15.5(4)
O6P V2 O7P P7 63.9(4)
V1 V2 O7P P7 136.5(3)
O7P P7 O7B C3G -50.6(6)
O7A P7 O7B C3G 64.4(5)
Co2 P7 O7B C3G -179.7(4)
O7P P7 O7A C1G -21.4(6)
O7B P7 O7A C1G -135.1(5)
Co2 P7 O7A C1G 110.6(5)
O8A P8 O8P V2 -139.1(3)
O8B P8 O8P V2 112.5(4)
Co2 P8 O8P V2 -17.3(4)
O2T V2 O8P P8 143.2(4)
O6 V2 O8P P8 -33.9(7)
O7 V2 O8P P8 -117.9(4)
O7P V2 O8P P8 45.5(4)
O6P V2 O8P P8 -36.6(3)
V1 V2 O8P P8 -99.5(3)
O8P P8 O8B C3H -28.9(8)
O8A P8 O8B C3H -142.8(8)
Co2 P8 O8B C3H 104.8(8)
O8P P8 O8A C1H -44.2(5)
O8B P8 O8A C1H 69.1(5)
Co2 P8 O8A C1H -173.9(4)
O9B P9 O9P V3 169.3(3)
O9A P9 O9P V3 -81.0(4)
Co3 P9 O9P V3 44.5(4)
O3T V3 O9P P9 108.1(4)
O13 V3 O9P P9 -149.9(3)
O12 V3 O9P P9 -74.4(7)
O10P V3 O9P P9 10.8(3)
O11P V3 O9P P9 -69.5(3)
V4 V3 O9P P9 -146.6(3)
O9P P9 O9B C3I 54.5(6)
O9A P9 O9B C3I -59.6(6)
Co3 P9 O9B C3I -176.1(6)
O9P P9 O9A C1I -4.3(6)
O9B P9 O9A C1I 108.6(5)
Co3 P9 O9A C1I -134.5(4)
O10B P10 O10P V3 -91.9(4)
O10A P10 O10P V3 161.9(3)
Co3 P10 O10P V3 33.0(4)
O3T V3 O10P P10 -153.3(4)
O13 V3 O10P P10 19.4(7)
O9P V3 O10P P10 -55.9(4)
O12 V3 O10P P10 107.7(4)
O11P V3 O10P P10 26.3(3)
V4 V3 O10P P10 91.0(4)
O10P P10 O10B C3J -36.5(7)
O10A P10 O10B C3J 75.9(6)
Co3 P10 O10B C3J -166.3(6)
O10P P10 O10A C1J -38.0(7)
O10B P10 O10A C1J -152.4(6)
Co3 P10 O10A C1J 93.3(6)
O11A P11 O11P V3 165.1(3)
O11B P11 O11P V3 -87.3(3)
Co3 P11 O11P V3 36.2(3)
O3T V3 O11P P11 -57(5)
O13 V3 O11P P11 110.5(3)
O9P V3 O11P P11 22.3(3)
O12 V3 O11P P11 -159.0(3)
O10P V3 O11P P11 -67.1(3)
V4 V3 O11P P11 145.8(3)
O11P P11 O11B C3K -42.9(6)
O11A P11 O11B C3K 70.5(5)
Co3 P11 O11B C3K -171.1(5)
O11P P11 O11A C1K -42.9(6)
O11B P11 O11A C1K -157.9(5)
Co3 P11 O11A C1K 87.8(5)
O14 P12 O12 V3 -67.9(4)
O12T P12 O12 V3 58.0(4)
C120 P12 O12 V3 172.7(3)
P13 P12 O12 V3 -32.0(3)
O3T V3 O12 P12 124.0(3)
O13 V3 O12 P12 21.6(3)
O9P V3 O12 P12 -53.6(8)
O10P V3 O12 P12 -138.5(3)
O11P V3 O12 P12 -58.4(3)
V4 V3 O12 P12 29.4(2)
O15 P13 O13 V3 -133.9(4)
O13T P13 O13 V3 -8.6(5)
C130 P13 O13 V3 105.4(4)
P12 P13 O13 V3 -86.8(4)
O3T V3 O13 P13 -8.5(5)
O9P V3 O13 P13 -105.6(4)
O12 V3 O13 P13 90.3(4)
O10P V3 O13 P13 178.9(4)
O11P V3 O13 P13 172.0(4)
V4 V3 O13 P13 79.2(4)
O12 P12 O14 V4 136.2(4)
O12T P12 O14 V4 10.6(6)
C120 P12 O14 V4 -102.3(5)
P13 P12 O14 V4 88.1(5)
O4T V4 O14 P12 10.7(5)
O15 V4 O14 P12 -88.8(5)
O14P V4 O14 P12 108.0(5)
O16P V4 O14 P12 -172.4(4)
O15P V4 O14 P12 -170.9(5)
V3 V4 O14 P12 -85.0(5)
O14P P14 O14B C3N -57.3(5)
O14A P14 O14B C3N 56.6(5)
Co4 P14 O14B C3N 174.2(4)
O14P P14 O14A C1N -34.4(5)
O14B P14 O14A C1N -148.6(4)
Co4 P14 O14A C1N 99.5(4)
O14A P14 O14P V4 100.7(3)
O14B P14 O14P V4 -151.0(3)
Co4 P14 O14P V4 -30.2(4)
O4T V4 O14P P14 -116.3(4)
O14 V4 O14P P14 141.4(4)
O15 V4 O14P P14 64.5(7)
O16P V4 O14P P14 -17.5(3)
O15P V4 O14P P14 62.0(3)
V3 V4 O14P P14 133.0(3)
O15A P15 O15P V4 101.1(3)
O15B P15 O15P V4 -151.2(3)
Co4 P15 O15P V4 -28.0(3)
O4T V4 O15P P15 20(5)
O14 V4 O15P P15 -116.4(3)
O15 V4 O15P P15 153.7(3)
O14P V4 O15P P15 -27.0(3)
O16P V4 O15P P15 63.1(3)
V3 V4 O15P P15 -151.1(3)
O13 P13 O15 V4 67.0(4)
O13T P13 O15 V4 -60.4(4)
C130 P13 O15 V4 -172.6(3)
P12 P13 O15 V4 32.0(3)
O4T V4 O15 P13 -125.8(3)
O14 V4 O15 P13 -23.4(3)
O14P V4 O15 P13 53.4(7)
O16P V4 O15 P13 135.3(3)
O15P V4 O15 P13 55.9(3)
V3 V4 O15 P13 -26.0(2)
O15P P15 O15B C3O -52.5(5)
O15A P15 O15B C3O 61.2(5)
Co4 P15 O15B C3O 179.2(4)
O15P P15 O15A C1O -29.8(5)
O15B P15 O15A C1O -144.1(5)
Co4 P15 O15A C1O 101.5(5)
O16P P16 O16B C3P -23.2(5)
O16A P16 O16B C3P -136.3(5)
Co4 P16 O16B C3P 110.8(4)
O16A P16 O16P V4 -139.2(3)
O16B P16 O16P V4 112.9(3)
Co4 P16 O16P V4 -16.5(4)
O4T V4 O16P P16 142.1(3)
O14 V4 O16P P16 -34.8(6)
O15 V4 O16P P16 -118.3(3)
O14P V4 O16P P16 44.7(3)
O15P V4 O16P P16 -36.3(3)
V3 V4 O16P P16 -94.6(3)
O16P P16 O16A C1P -43.3(5)
O16B P16 O16A C1P 69.9(4)
Co4 P16 O16A C1P -173.6(4)
P16 O16A C1P C2P 176.0(4)
P14 O14A C1N C2N -170.0(4)
P15 O15A C1O C2O 114.3(8)
P10 O10A C1J C2J 175.2(5)
P11 O11A C1K C2K 160.1(5)
P9 O9A C1I C2I -158.1(5)
P8 O8A C1H C2H 179.0(5)
P7 O7A C1G C2G 179.6(5)
P1 O1A C1A C2A 178.1(5)
P3 O3A C1C C2C -141.2(5)
C2 Co1 C1 C5 118.4(6)
C4 Co1 C1 C5 37.5(4)
C3 Co1 C1 C5 80.3(4)
P2 Co1 C1 C5 42.3(9)
P3 Co1 C1 C5 -172.2(4)
P1 Co1 C1 C5 -79.5(4)
C5 Co1 C1 C2 -118.4(6)
C4 Co1 C1 C2 -80.9(4)
C3 Co1 C1 C2 -38.1(4)
P2 Co1 C1 C2 -76.1(8)
P3 Co1 C1 C2 69.4(4)
P1 Co1 C1 C2 162.1(4)
P2 O2A C1B C2B -170.0(6)
P6 O6A C1F C2F -140.9(7)
C5 C1 C2 C3 0.0(7)
Co1 C1 C2 C3 60.6(4)
C5 C1 C2 Co1 -60.6(4)
C5 Co1 C2 C1 37.8(4)
C4 Co1 C2 C1 80.9(4)
C3 Co1 C2 C1 117.9(6)
P2 Co1 C2 C1 153.6(4)
P3 Co1 C2 C1 -115.3(4)
P1 Co1 C2 C1 -26.7(5)
C1 Co1 C2 C3 -117.9(6)
C5 Co1 C2 C3 -80.2(4)
C4 Co1 C2 C3 -37.0(4)
P2 Co1 C2 C3 35.6(5)
P3 Co1 C2 C3 126.8(4)
P1 Co1 C2 C3 -144.6(3)
P16 O16B C3P C4P 148.9(5)
P15 O15B C3O C4O -114.2(6)
P14 O14B C3N C4N -108.1(5)
P11 O11B C3K C4K -96.0(6)
P9 O9B C3I C4I 172.0(7)
P10 O10B C3J C4J -175.5(10)
C1 C2 C3 C4 -0.2(7)
Co1 C2 C3 C4 59.9(4)
C1 C2 C3 Co1 -60.1(4)
C1 Co1 C3 C4 -80.7(4)
C5 Co1 C3 C4 -37.1(4)
C2 Co1 C3 C4 -119.0(6)
P2 Co1 C3 C4 87.0(4)
P3 Co1 C3 C4 -178.4(3)
P1 Co1 C3 C4 -20.8(7)
C1 Co1 C3 C2 38.3(4)
C5 Co1 C3 C2 81.8(4)
C4 Co1 C3 C2 119.0(6)
P2 Co1 C3 C2 -154.0(4)
P3 Co1 C3 C2 -59.5(4)
P1 Co1 C3 C2 98.1(6)
P3 O3B C3C C4C 177.3(5)
P1 O1B C3A C4A 111.4(6)
P2 O2B C3B C4B -113.8(7)
P7 O7B C3G C4G -106.6(6)
P8 O8B C3H C4H 151.4(7)
P6 O6B C3F C4F -123.5(12)
C2 C3 C4 C5 0.3(7)
Co1 C3 C4 C5 59.8(4)
C2 C3 C4 Co1 -59.5(4)
C1 Co1 C4 C3 81.8(4)
C5 Co1 C4 C3 119.6(6)
C2 Co1 C4 C3 37.8(4)
P2 Co1 C4 C3 -96.6(4)
P3 Co1 C4 C3 3.0(6)
P1 Co1 C4 C3 170.8(3)
C1 Co1 C4 C5 -37.9(4)
C2 Co1 C4 C5 -81.8(4)
C3 Co1 C4 C5 -119.6(6)
P2 Co1 C4 C5 143.8(4)
P3 Co1 C4 C5 -116.7(4)
P1 Co1 C4 C5 51.2(4)
C3 C4 C5 C1 -0.3(7)
Co1 C4 C5 C1 60.0(4)
C3 C4 C5 Co1 -60.2(4)
C2 C1 C5 C4 0.1(7)
Co1 C1 C5 C4 -60.4(4)
C2 C1 C5 Co1 60.5(4)
C1 Co1 C5 C4 118.5(6)
C2 Co1 C5 C4 80.5(4)
C3 Co1 C5 C4 36.8(4)
P2 Co1 C5 C4 -45.3(5)
P3 Co1 C5 C4 131.6(4)
P1 Co1 C5 C4 -136.9(4)
C2 Co1 C5 C1 -38.0(4)
C4 Co1 C5 C1 -118.5(6)
C3 Co1 C5 C1 -81.8(5)
P2 Co1 C5 C1 -163.8(4)
P3 Co1 C5 C1 13.0(6)
P1 Co1 C5 C1 104.6(4)
C10 Co2 C6 C7 119.1(6)
C9 Co2 C6 C7 80.1(5)
C8 Co2 C6 C7 37.4(4)
P6 Co2 C6 C7 -44.0(5)
P7 Co2 C6 C7 133.0(4)
P8 Co2 C6 C7 -135.9(4)
C9 Co2 C6 C10 -39.0(4)
C8 Co2 C6 C10 -81.7(5)
C7 Co2 C6 C10 -119.1(6)
P6 Co2 C6 C10 -163.1(4)
P7 Co2 C6 C10 13.9(6)
P8 Co2 C6 C10 105.0(4)
C10 C6 C7 C8 -0.7(7)
Co2 C6 C7 C8 -59.0(4)
C10 C6 C7 Co2 58.4(5)
C10 Co2 C7 C6 -37.9(5)
C9 Co2 C7 C6 -82.1(5)
C8 Co2 C7 C6 -120.0(6)
P6 Co2 C7 C6 145.2(4)
P7 Co2 C7 C6 -115.7(5)
P8 Co2 C7 C6 51.8(5)
C10 Co2 C7 C8 82.1(5)
C9 Co2 C7 C8 37.9(4)
C6 Co2 C7 C8 120.0(6)
P6 Co2 C7 C8 -94.7(4)
P7 Co2 C7 C8 4.3(7)
P8 Co2 C7 C8 171.8(3)
C6 C7 C8 C9 -1.4(7)
Co2 C7 C8 C9 -61.0(4)
C6 C7 C8 Co2 59.7(5)
C10 Co2 C8 C9 37.2(5)
C6 Co2 C8 C9 81.0(5)
C7 Co2 C8 C9 117.2(6)
P6 Co2 C8 C9 -153.4(4)
P7 Co2 C8 C9 -60.6(5)
P8 Co2 C8 C9 98.4(6)
C10 Co2 C8 C7 -80.0(5)
C9 Co2 C8 C7 -117.2(6)
C6 Co2 C8 C7 -36.2(4)
P6 Co2 C8 C7 89.4(4)
P7 Co2 C8 C7 -177.8(4)
P8 Co2 C8 C7 -18.8(8)
C7 C8 C9 C10 2.9(7)
Co2 C8 C9 C10 -58.2(5)
C7 C8 C9 Co2 61.1(4)
C10 Co2 C9 C8 -120.3(7)
C6 Co2 C9 C8 -81.5(5)
C7 Co2 C9 C8 -38.9(4)
P6 Co2 C9 C8 35.7(5)
P7 Co2 C9 C8 126.0(4)
P8 Co2 C9 C8 -144.3(4)
C8 Co2 C9 C10 120.3(7)
C6 Co2 C9 C10 38.9(5)
C7 Co2 C9 C10 81.4(5)
P6 Co2 C9 C10 156.1(4)
P7 Co2 C9 C10 -113.6(4)
P8 Co2 C9 C10 -23.9(6)
C8 C9 C10 C6 -3.3(7)
Co2 C9 C10 C6 -62.7(5)
C8 C9 C10 Co2 59.4(5)
C7 C6 C10 C9 2.4(7)
Co2 C6 C10 C9 62.3(5)
C7 C6 C10 Co2 -59.9(5)
C8 Co2 C10 C9 -36.1(4)
C6 Co2 C10 C9 -116.7(6)
C7 Co2 C10 C9 -80.0(5)
P6 Co2 C10 C9 -70.3(10)
P7 Co2 C10 C9 71.6(4)
P8 Co2 C10 C9 164.2(4)
C9 Co2 C10 C6 116.7(6)
C8 Co2 C10 C6 80.5(5)
C7 Co2 C10 C6 36.7(4)
P6 Co2 C10 C6 46.4(10)
P7 Co2 C10 C6 -171.7(4)
P8 Co2 C10 C6 -79.1(4)
C13 Co3 C11 C12 37.6(5)
C14 Co3 C11 C12 82.4(6)
C15 Co3 C11 C12 123.7(7)
P9 Co3 C11 C12 -44.3(6)
P11 Co3 C11 C12 128.0(5)
P10 Co3 C11 C12 -136.3(5)
C13 Co3 C11 C15 -86.1(5)
C14 Co3 C11 C15 -41.3(5)
C12 Co3 C11 C15 -123.7(7)
P9 Co3 C11 C15 -168.0(4)
P11 Co3 C11 C15 4.3(8)
P10 Co3 C11 C15 100.0(4)
C15 C11 C12 C13 -2.6(8)
Co3 C11 C12 C13 -60.4(5)
C15 C11 C12 Co3 57.9(5)
C13 Co3 C12 C11 -118.4(7)
C14 Co3 C12 C11 -81.0(6)
C15 Co3 C12 C11 -35.1(5)
P9 Co3 C12 C11 142.1(5)
P11 Co3 C12 C11 -126.8(5)
P10 Co3 C12 C11 52.7(6)
C14 Co3 C12 C13 37.4(5)
C15 Co3 C12 C13 83.3(5)
C11 Co3 C12 C13 118.4(7)
P9 Co3 C12 C13 -99.5(5)
P11 Co3 C12 C13 -8.4(8)
P10 Co3 C12 C13 171.1(4)
C11 C12 C13 C14 1.8(8)
Co3 C12 C13 C14 -59.2(5)
C11 C12 C13 Co3 61.0(5)
C14 Co3 C13 C12 -120.6(7)
C15 Co3 C13 C12 -79.8(5)
C11 Co3 C13 C12 -36.7(5)
P9 Co3 C13 C12 82.3(5)
P11 Co3 C13 C12 175.6(4)
P10 Co3 C13 C12 -20.6(9)
C15 Co3 C13 C14 40.8(4)
C11 Co3 C13 C14 83.9(5)
C12 Co3 C13 C14 120.6(7)
P9 Co3 C13 C14 -157.1(4)
P11 Co3 C13 C14 -63.8(5)
P10 Co3 C13 C14 100.1(7)
C12 C13 C14 C15 -0.5(7)
Co3 C13 C14 C15 -60.7(4)
C12 C13 C14 Co3 60.2(5)
C15 Co3 C14 C13 -115.4(6)
C11 Co3 C14 C13 -76.6(5)
C12 Co3 C14 C13 -35.6(4)
P9 Co3 C14 C13 31.4(5)
P11 Co3 C14 C13 124.0(4)
P10 Co3 C14 C13 -145.8(4)
C13 Co3 C14 C15 115.4(6)
C11 Co3 C14 C15 38.7(4)
C12 Co3 C14 C15 79.8(5)
P9 Co3 C14 C15 146.8(4)
P11 Co3 C14 C15 -120.6(4)
P10 Co3 C14 C15 -30.4(6)
C12 C11 C15 C14 2.2(8)
Co3 C11 C15 C14 60.9(4)
C12 C11 C15 Co3 -58.7(5)
C13 C14 C15 C11 -1.0(7)
Co3 C14 C15 C11 -62.1(4)
C13 C14 C15 Co3 61.1(4)
C13 Co3 C15 C11 75.6(5)
C14 Co3 C15 C11 115.0(6)
C12 Co3 C15 C11 33.6(5)
P9 Co3 C15 C11 26.7(8)
P11 Co3 C15 C11 -177.7(4)
P10 Co3 C15 C11 -85.0(4)
C13 Co3 C15 C14 -39.4(5)
C11 Co3 C15 C14 -115.0(6)
C12 Co3 C15 C14 -81.4(5)
P9 Co3 C15 C14 -88.3(7)
P11 Co3 C15 C14 67.3(5)
P10 Co3 C15 C14 160.0(4)
C18 Co4 C16 C17 -37.6(4)
C19 Co4 C16 C17 -81.5(4)
C20 Co4 C16 C17 -118.6(5)
P14 Co4 C16 C17 3.9(6)
P16 Co4 C16 C17 99.2(4)
P15 Co4 C16 C17 -168.9(3)
C18 Co4 C16 C20 81.0(4)
C17 Co4 C16 C20 118.6(5)
C19 Co4 C16 C20 37.1(4)
P14 Co4 C16 C20 122.5(4)
P16 Co4 C16 C20 -142.2(4)
P15 Co4 C16 C20 -50.3(4)
C20 C16 C17 C18 0.8(7)
Co4 C16 C17 C18 60.7(4)
C20 C16 C17 Co4 -59.9(4)
C19 Co4 C17 C18 -37.3(4)
C20 Co4 C17 C18 -80.4(4)
C16 Co4 C17 C18 -118.2(6)
P14 Co4 C17 C18 64.0(4)
P16 Co4 C17 C18 157.5(4)
P15 Co4 C17 C18 -90.0(7)
C18 Co4 C17 C16 118.2(6)
C19 Co4 C17 C16 81.0(4)
C20 Co4 C17 C16 37.8(4)
P14 Co4 C17 C16 -177.8(3)
P16 Co4 C17 C16 -84.3(4)
P15 Co4 C17 C16 28.2(8)
C16 C17 C18 C19 -1.2(7)
Co4 C17 C18 C19 60.0(4)
C16 C17 C18 Co4 -61.2(4)
C19 Co4 C18 C17 120.0(6)
C20 Co4 C18 C17 81.7(4)
C16 Co4 C18 C17 37.9(4)
P14 Co4 C18 C17 -121.4(4)
P16 Co4 C18 C17 -31.3(5)
P15 Co4 C18 C17 149.8(4)
C17 Co4 C18 C19 -120.0(6)
C20 Co4 C18 C19 -38.3(4)
C16 Co4 C18 C19 -82.1(4)
P14 Co4 C18 C19 118.6(4)
P16 Co4 C18 C19 -151.3(3)
P15 Co4 C18 C19 29.9(5)
C17 C18 C19 C20 1.1(7)
Co4 C18 C19 C20 61.2(4)
C17 C18 C19 Co4 -60.1(4)
C18 Co4 C19 C20 -117.0(6)
C17 Co4 C19 C20 -80.5(4)
C16 Co4 C19 C20 -37.4(4)
P14 Co4 C19 C20 176.4(3)
P16 Co4 C19 C20 -35.5(7)
P15 Co4 C19 C20 83.3(4)
C17 Co4 C19 C18 36.5(4)
C20 Co4 C19 C18 117.0(6)
C16 Co4 C19 C18 79.7(4)
P14 Co4 C19 C18 -66.5(4)
P16 Co4 C19 C18 81.5(6)
P15 Co4 C19 C18 -159.7(3)
C18 C19 C20 C16 -0.6(7)
Co4 C19 C20 C16 59.8(4)
C18 C19 C20 Co4 -60.4(4)
C17 C16 C20 C19 -0.1(7)
Co4 C16 C20 C19 -59.6(4)
C17 C16 C20 Co4 59.5(4)
C18 Co4 C20 C19 38.8(4)
C17 Co4 C20 C19 81.8(4)
C16 Co4 C20 C19 119.4(6)
P14 Co4 C20 C19 -6.2(6)
P16 Co4 C20 C19 165.8(3)
P15 Co4 C20 C19 -101.5(4)
C18 Co4 C20 C16 -80.6(4)
C17 Co4 C20 C16 -37.5(4)
C19 Co4 C20 C16 -119.4(6)
P14 Co4 C20 C16 -125.6(4)
P16 Co4 C20 C16 46.5(4)
P15 Co4 C20 C16 139.2(4)
O6 P4 C40 C41 42.2(6)
O4 P4 C40 C41 166.4(5)
O4TP P4 C40 C41 -76.8(6)
P5 P4 C40 C41 78.1(9)
O6 P4 C40 C45 -134.9(5)
O4 P4 C40 C45 -10.8(6)
O4TP P4 C40 C45 106.1(5)
P5 P4 C40 C45 -99.1(7)
C45 C40 C41 C42 -2.0(11)
P4 C40 C41 C42 -179.2(6)
C40 C41 C42 C43 1.8(12)
C41 C42 C43 C44 -0.5(12)
C42 C43 C44 C45 -0.6(12)
C43 C44 C45 C40 0.4(11)
C41 C40 C45 C44 0.9(10)
P4 C40 C45 C44 178.1(5)
O5 P5 C50 C51 138.3(6)
O7 P5 C50 C51 12.1(7)
O5T P5 C50 C51 -103.0(6)
P4 P5 C50 C51 102.8(7)
O5 P5 C50 C55 -39.7(6)
O7 P5 C50 C55 -165.9(5)
O5T P5 C50 C55 79.0(6)
P4 P5 C50 C55 -75.3(8)
C55 C50 C51 C52 1.8(11)
P5 C50 C51 C52 -176.3(6)
C50 C51 C52 C53 -2.1(13)
C51 C52 C53 C54 -0.9(14)
C52 C53 C54 C55 4.0(14)
C53 C54 C55 C50 -4.3(12)
C51 C50 C55 C54 1.4(11)
P5 C50 C55 C54 179.5(6)
O12 P12 C120 C121 2.4(7)
O14 P12 C120 C121 -123.2(6)
O12T P12 C120 C121 120.1(6)
P13 P12 C120 C121 -104.1(7)
O12 P12 C120 C125 179.2(5)
O14 P12 C120 C125 53.6(6)
O12T P12 C120 C125 -63.1(6)
P13 P12 C120 C125 72.7(8)
C125 C120 C121 C122 0.9(12)
P12 C120 C121 C122 177.6(7)
C120 C121 C122 C123 -1.0(15)
C121 C122 C123 C124 2.1(16)
C122 C123 C124 C125 -2.9(14)
C123 C124 C125 C120 2.8(11)
C121 C120 C125 C124 -1.9(11)
P12 C120 C125 C124 -178.8(6)
O13 P13 C130 C135 -167.2(5)
O15 P13 C130 C135 66.8(6)
O13T P13 C130 C135 -48.0(6)
P12 P13 C130 C135 170.0(4)
O13 P13 C130 C131 14.8(6)
O15 P13 C130 C131 -111.1(6)
O13T P13 C130 C131 134.0(5)
P12 P13 C130 C131 -8.0(9)
C135 C130 C131 C132 -0.9(11)
P13 C130 C131 C132 177.1(6)
C130 C131 C132 C133 0.1(13)
C131 C132 C133 C134 1.0(14)
C132 C133 C134 C135 -1.3(13)
C131 C130 C135 C134 0.6(11)
P13 C130 C135 C134 -177.4(6)
C133 C134 C135 C130 0.4(12)
